data_7708728
loop_
_publ_author_name
'Ma, Yanan'
'Yang, Xiaoping'
'Hao, Wenxin'
'Zhu, Ting'
'Wang, Chengri'
'Schipper, Desmond'

_publ_section_title
;
 Ratiometric fluorescent detection of dipicolinic acid as an anthrax
 biomarker based on a high-nuclearity Yb<sub>18</sub> nanoring.
;
_journal_issue 38
_journal_name_full 'Dalton transactions (Cambridge, England : 2003)'
_journal_page_first 13528
_journal_page_last 13532
_journal_paper_doi 10.1039/d1dt01731d
_journal_volume 50
_journal_year 2021
_chemical_formula_sum 'C252 H278 N16 O104 Yb18'
_chemical_formula_weight 8309.62
_chemical_name_systematic Cluster-1
_chemical_properties_physical Heat-sensitive
_space_group_IT_number 2
_space_group_name_Hall '-P 1'
_space_group_name_H-M_alt 'P -1'
_symmetry_cell_setting triclinic
_symmetry_space_group_name_H-M 'P -1'
_atom_sites_solution_hydrogens geom
_atom_sites_solution_primary direct
_atom_sites_solution_secondary difmap
_audit_creation_method SHELXL-97
_audit_update_record
;
2020-08-09 deposited with the CCDC.	2021-09-08 downloaded from the CCDC.
;
_cell_angle_alpha 97.103(2)
_cell_angle_beta 110.9060(10)
_cell_angle_gamma 114.890(2)
_cell_formula_units_Z 1
_cell_length_a 21.7568(17)
_cell_length_b 23.689(2)
_cell_length_c 24.8453(19)
_cell_measurement_reflns_used 26572
_cell_measurement_temperature 190(1)
_cell_measurement_theta_max 30.7098
_cell_measurement_theta_min 1.2651
_cell_volume 10268.9(14)
_computing_cell_refinement 'Collect software, Nonius B.V. 1998'
_computing_data_collection 'Collect software, Nonius B.V. 1998'
_computing_data_reduction
;
DENZO and Scalepack (Otwinoski and Minor, 1997)
;
_computing_molecular_graphics 'XP SHELXTL/PC, Siemens Analytical'
_computing_structure_refinement 'XL SHELXTL/PC, Siemens Analytical'
_computing_structure_solution
;

SIR97 - Altomare A., Burla M.C., Camalli M., Cascarano G.L., Giacovazzo C., 
Guagliardi A., Moliterni A.G.G., Polidori G.,Spagna R.
;
_diffrn_ambient_temperature 190(1)
_diffrn_detector_area_resol_mean 13.6612
_diffrn_measured_fraction_theta_full 0.987
_diffrn_measured_fraction_theta_max 0.987
_diffrn_measurement_device_type 'Mercury2 (2x2 bin mode)'
_diffrn_measurement_method dtprofit.ref
_diffrn_radiation_monochromator graphite
_diffrn_radiation_source 'fine-focus sealed tube'
_diffrn_radiation_type MoK\a
_diffrn_radiation_wavelength 0.71073
_diffrn_reflns_av_R_equivalents 0.0419
_diffrn_reflns_av_sigmaI/netI 0.1479
_diffrn_reflns_limit_h_max 25
_diffrn_reflns_limit_h_min -14
_diffrn_reflns_limit_k_max 25
_diffrn_reflns_limit_k_min -28
_diffrn_reflns_limit_l_max 28
_diffrn_reflns_limit_l_min -29
_diffrn_reflns_number 42386
_diffrn_reflns_theta_full 25.00
_diffrn_reflns_theta_max 25.00
_diffrn_reflns_theta_min 1.00
_exptl_absorpt_coefficient_mu 4.115
_exptl_absorpt_correction_T_max 1.0000
_exptl_absorpt_correction_T_min 0.7551
_exptl_absorpt_correction_type multi-scan
_exptl_absorpt_process_details 'DENZO and Scalepack (Otwinoski and Minor, 1997)'
_exptl_crystal_colour Yellow
_exptl_crystal_density_diffrn 1.344
_exptl_crystal_density_method 'not measured'
_exptl_crystal_description Block
_exptl_crystal_F_000 3994
_exptl_crystal_preparation Luminescent
_exptl_crystal_recrystallization_method 'Vapour deposition'
_exptl_crystal_size_max 0.17
_exptl_crystal_size_mid 0.15
_exptl_crystal_size_min 0.12
_refine_diff_density_max 5.033
_refine_diff_density_min -3.992
_refine_diff_density_rms 0.729
_refine_ls_extinction_method none
_refine_ls_goodness_of_fit_ref 1.170
_refine_ls_hydrogen_treatment constr
_refine_ls_matrix_type full
_refine_ls_number_parameters 1732
_refine_ls_number_reflns 35714
_refine_ls_number_restraints 1297
_refine_ls_restrained_S_all 1.155
_refine_ls_R_factor_all 0.2042
_refine_ls_R_factor_gt 0.0916
_refine_ls_shift/su_max 0.007
_refine_ls_shift/su_mean 0.001
_refine_ls_structure_factor_coef Fsqd
_refine_ls_weighting_details 'calc w=1/[\s^2^(Fo^2^)+(0.2000P)^2^+0.0000P] where P=(Fo^2^+2Fc^2^)/3'
_refine_ls_weighting_scheme calc
_refine_ls_wR_factor_gt 0.1414
_refine_ls_wR_factor_ref 0.2303
_reflns_number_gt 19766
_reflns_number_total 35714
_reflns_threshold_expression >2sigma(I)
_cod_data_source_file d1dt01731d2.cif
_cod_data_source_block cluster-1
_cod_depositor_comments
;
The following automatic conversions were performed:

data item '_exptl_absorpt_correction_type' value 'Multi-scan' was
changed to 'multi-scan' in accordance with the
/home/data/users/saulius/crontab/automatic-downloads/current/RSC/lib/dictionaries/cif_core.dic
dictionary named 'cif_core.dic' version 2.4.2 last updated on
2011-04-26.

data item '_symmetry_cell_setting' value 'Triclinic' was changed to
'triclinic' in accordance with the
/home/data/users/saulius/crontab/automatic-downloads/current/RSC/lib/dictionaries/cif_core.dic
dictionary named 'cif_core.dic' version 2.4.2 last updated on
2011-04-26.

Automatic conversion script
Id: cif_fix_values 7556 2019-12-06 15:28:31Z antanas 
;
_cod_original_sg_symbol_H-M P-1
_cod_database_code 7708728

loop_
_symmetry_equiv_pos_as_xyz
'x, y, z'
'-x, -y, -z'

loop_
_atom_site_label
_atom_site_type_symbol
_atom_site_fract_x
_atom_site_fract_y
_atom_site_fract_z
_atom_site_U_iso_or_equiv
_atom_site_adp_type
_atom_site_occupancy
_atom_site_symmetry_multiplicity
_atom_site_calc_flag
_atom_site_refinement_flags
_atom_site_disorder_assembly
_atom_site_disorder_group
Yb1 Yb 0.51653(9) 0.37297(8) 0.69444(6) 0.0456(4) Uani 1 1 d U . .
Yb2 Yb 0.52137(8) 0.50677(7) 0.79465(6) 0.0394(4) Uani 1 1 d U . .
Yb3 Yb 0.38520(8) 0.55476(7) 0.81948(6) 0.0393(4) Uani 1 1 d U . .
Yb4 Yb 0.47058(8) 0.72191(7) 0.77917(6) 0.0416(4) Uani 1 1 d U . .
Yb5 Yb 0.34700(8) 0.64905(7) 0.60607(6) 0.0417(4) Uani 1 1 d U . .
Yb6 Yb 0.20067(8) 0.66925(8) 0.47459(7) 0.0474(4) Uani 1 1 d U . .
Yb7 Yb 0.22909(8) 0.80872(8) 0.40628(6) 0.0475(4) Uani 1 1 d U . .
Yb8 Yb 0.79805(8) 0.28426(8) 0.75371(6) 0.0480(4) Uani 1 1 d U . .
Yb9 Yb 0.59959(8) 0.25918(8) 0.70044(6) 0.0460(4) Uani 1 1 d U . .
N1 N 0.2959(12) 0.4538(11) 0.8414(9) 0.027(5) Uani 1 1 d U . .
N2 N 0.2715(13) 0.5548(12) 0.8377(11) 0.038(6) Uani 1 1 d U . .
N3 N 0.5743(18) 0.8114(15) 0.8872(14) 0.064(8) Uani 1 1 d U . .
N4 N 0.5626(14) 0.8500(11) 0.7912(11) 0.036(6) Uani 1 1 d U . .
N5 N 0.2521(16) 0.9054(15) 0.4953(13) 0.057(8) Uani 1 1 d U . .
N6 N 0.2686(15) 0.9328(14) 0.3957(12) 0.049(7) Uani 1 1 d U . .
N7 N 0.9400(17) 0.3205(15) 0.8248(13) 0.061(8) Uani 1 1 d U . .
N8 N 0.8686(13) 0.3585(11) 0.8668(10) 0.056(8) Uani 1 1 d DU . .
O1 O 0.4363(11) 0.4006(10) 0.7263(8) 0.036(5) Uani 1 1 d U . .
O2 O 0.3959(9) 0.4576(9) 0.7900(7) 0.032(5) Uani 1 1 d U . .
O3 O 0.3577(9) 0.6357(8) 0.7828(7) 0.018(4) Uani 1 1 d U . .
O4 O 0.3501(9) 0.6953(8) 0.7008(7) 0.016(4) Uani 1 1 d U . .
O5 O 0.5090(8) 0.5674(7) 0.8737(6) 0.012(3) Uani 1 1 d U . .
O6 O 0.4996(9) 0.6753(8) 0.8574(7) 0.022(4) Uani 1 1 d U . .
O7 O 0.4696(10) 0.7390(9) 0.6821(8) 0.033(5) Uani 1 1 d U . .
O8 O 0.4513(10) 0.6816(9) 0.5803(8) 0.028(4) Uani 1 1 d U . .
O9 O 0.3146(10) 0.7309(9) 0.5716(8) 0.031(4) Uani 1 1 d U . .
O10 O 0.2572(12) 0.7887(10) 0.5026(9) 0.043(5) Uani 1 1 d U . .
O11 O 0.2652(11) 0.8223(9) 0.3259(8) 0.034(5) Uani 1 1 d U . .
O12 O 0.8668(12) 0.3996(11) 0.7490(10) 0.054(6) Uani 1 1 d DU . .
H12H H 0.8666 0.3842 0.7175 0.065 Uiso 1 1 calc R . .
O13 O 0.6341(9) 0.3708(8) 0.7216(7) 0.020(4) Uani 1 1 d U . .
O14 O 0.7237(10) 0.3310(9) 0.7783(8) 0.030(4) Uani 1 1 d U . .
O15 O 0.1376(11) 0.7216(10) 0.3048(9) 0.041(5) Uani 1 1 d U . .
O16 O 0.1283(11) 0.7093(10) 0.4068(9) 0.037(5) Uani 1 1 d U . .
O17 O 0.6725(10) 0.2078(10) 0.7384(8) 0.035(5) Uani 1 1 d U . .
O18 O 0.8084(12) 0.1985(12) 0.8088(10) 0.057(6) Uani 1 1 d DU . .
H18A H 0.8511 0.2307 0.8227 0.085 Uiso 1 1 calc R . .
O19 O 0.5518(11) 0.1674(10) 0.6062(9) 0.041(5) Uani 1 1 d U . .
O20 O 0.4802(11) 0.1452(10) 0.6525(9) 0.043(5) Uani 1 1 d DU . .
O21 O 0.5673(13) 0.2429(11) 0.7845(9) 0.050(6) Uani 1 1 d U . .
O22 O 0.5014(12) 0.2778(11) 0.7335(10) 0.050(6) Uani 1 1 d U . .
O23 O 0.5053(11) 0.2772(10) 0.6209(8) 0.037(5) Uani 1 1 d U . .
O24 O 0.4016(12) 0.2818(12) 0.6071(10) 0.052(6) Uani 1 1 d DU . .
O25 O 0.5736(10) 0.4260(9) 0.8003(8) 0.029(4) Uani 1 1 d U . .
O26 O 0.5522(13) 0.4526(11) 0.8737(9) 0.048(6) Uani 1 1 d U . .
O27 O 0.6672(11) 0.5765(10) 0.8565(9) 0.042(5) Uani 1 1 d U . .
O28 O 0.6104(11) 0.6272(9) 0.8096(8) 0.034(5) Uani 1 1 d U . .
O29 O 0.5555(15) 0.3994(13) 0.5156(11) 0.066(7) Uani 1 1 d U . .
O30 O 0.5380(10) 0.4077(10) 0.6178(8) 0.038(5) Uani 1 1 d U . .
H30A H 0.5316 0.3773 0.5858 0.046 Uiso 1 1 calc R . .
O31 O 0.5499(8) 0.4867(9) 0.7082(7) 0.022(4) Uani 1 1 d U . .
O32 O 0.4472(10) 0.5619(9) 0.7476(8) 0.031(4) Uani 1 1 d U . .
O33 O 0.4166(9) 0.6148(8) 0.6867(7) 0.021(4) Uani 1 1 d U . .
O34 O 0.2737(11) 0.4917(10) 0.7102(9) 0.042(5) Uani 1 1 d DU . .
H34C H 0.2384 0.4982 0.7063 0.050 Uiso 1 1 calc R . .
O35 O 0.5896(12) 0.7246(12) 0.7855(10) 0.059(6) Uani 1 1 d U . .
H35B H 0.6296 0.7596 0.8125 0.070 Uiso 1 1 d R . .
H35A H 0.5894 0.6919 0.7935 0.088 Uiso 1 1 d R . .
O36 O 0.4246(12) 0.7823(10) 0.8249(9) 0.041(5) Uani 1 1 d U . .
H36D H 0.4700 0.7985 0.8478 0.049 Uiso 1 1 calc R . .
O37 O 0.3069(12) 0.5458(12) 0.5225(10) 0.054(6) Uani 1 1 d U . .
O38 O 0.2741(10) 0.6142(10) 0.4892(9) 0.038(5) Uani 1 1 d U . .
O39 O 0.2497(11) 0.5504(10) 0.6158(8) 0.038(5) Uani 1 1 d U . .
O40 O 0.1980(12) 0.5980(12) 0.5582(9) 0.045(6) Uani 1 1 d U . .
O41 O 0.0725(14) 0.5600(13) 0.4265(12) 0.069(7) Uani 1 1 d U . .
O42 O 0.1324(13) 0.5871(12) 0.3705(10) 0.057(6) Uani 1 1 d U . .
O43 O 0.1285(14) 0.6799(13) 0.5243(11) 0.066(7) Uani 1 1 d DU . .
H43A H 0.1439 0.7204 0.5272 0.079 Uiso 1 1 d R . .
O44 O 0.3753(11) 0.8676(10) 0.4541(9) 0.043(5) Uani 1 1 d U . .
H44A H 0.3848 0.9009 0.4442 0.052 Uiso 1 1 calc R . .
O45 O 0.2645(9) 0.7170(9) 0.4101(7) 0.028(4) Uani 1 1 d U . .
O46 O 0.4271(11) 0.5985(10) 0.9306(8) 0.041(5) Uani 1 1 d U . .
H46D H 0.4755 0.6224 0.9500 0.049 Uiso 1 1 d R . .
H46A H 0.4121 0.5677 0.9436 0.061 Uiso 1 1 d R . .
O47 O 0.7023(10) 0.2870(8) 0.6645(8) 0.026(4) Uani 1 1 d U . .
O48 O 0.1165(15) 0.8231(14) 0.3761(13) 0.075(8) Uani 1 1 d U . .
H48B H 0.0875 0.7957 0.3421 0.090 Uiso 1 1 calc R . .
C1 C 0.385(2) 0.374(2) 0.7347(18) 0.074(12) Uani 1 1 d DU . .
C2 C 0.335(3) 0.303(2) 0.714(2) 0.095(14) Uani 1 1 d U . .
H2A H 0.3582 0.2785 0.7083 0.114 Uiso 1 1 calc R . .
C3 C 0.253(3) 0.263(2) 0.699(2) 0.094(14) Uani 1 1 d DU . .
H3A H 0.2168 0.2252 0.6659 0.113 Uiso 1 1 calc R . .
C4 C 0.240(4) 0.292(3) 0.746(3) 0.15(2) Uani 1 1 d DU . .
H4A H 0.2027 0.2653 0.7561 0.183 Uiso 1 1 calc R . .
C5 C 0.2844(15) 0.3601(15) 0.7762(13) 0.040(7) Uani 1 1 d DU . .
C6 C 0.3507(14) 0.3935(14) 0.7684(13) 0.038(7) Uani 1 1 d DU . .
C7 C 0.2697(19) 0.3946(18) 0.8166(15) 0.051(9) Uani 1 1 d U . .
H7A H 0.2329 0.3671 0.8265 0.061 Uiso 1 1 calc R . .
C8 C 0.2595(17) 0.4570(13) 0.8718(13) 0.039(7) Uani 1 1 d DU . .
C9 C 0.2516(16) 0.4300(14) 0.9200(12) 0.033(7) Uani 1 1 d U . .
H9A H 0.2668 0.3993 0.9276 0.039 Uiso 1 1 calc R . .
C10 C 0.2213(13) 0.4495(11) 0.9554(9) 0.018(5) Uani 1 1 d DU . .
C11 C 0.2026(15) 0.4990(14) 0.9498(12) 0.032(7) Uani 1 1 d DU . .
C12 C 0.2191(16) 0.5295(15) 0.9122(13) 0.036(7) Uani 1 1 d U . .
H12A H 0.2063 0.5621 0.9079 0.043 Uiso 1 1 calc R . .
C13 C 0.2547(13) 0.5180(11) 0.8773(10) 0.016(5) Uani 1 1 d DU . .
C14 C 0.2070(17) 0.4085(15) 0.9993(12) 0.042(8) Uani 1 1 d DU . .
H14A H 0.2244 0.3777 0.9963 0.063 Uiso 1 1 calc R . .
H14B H 0.1536 0.3852 0.9879 0.063 Uiso 1 1 calc R . .
H14C H 0.2343 0.4377 1.0404 0.063 Uiso 1 1 calc R . .
C15 C 0.1672(19) 0.5150(18) 0.9904(15) 0.057(9) Uani 1 1 d DU . .
H15A H 0.1568 0.5494 0.9819 0.085 Uiso 1 1 calc R . .
H15B H 0.2024 0.5291 1.0326 0.085 Uiso 1 1 calc R . .
H15C H 0.1208 0.4763 0.9816 0.085 Uiso 1 1 calc R . .
C16 C 0.2284(17) 0.5744(14) 0.8111(13) 0.039(7) Uani 1 1 d DU . .
H16A H 0.1871 0.5624 0.8195 0.047 Uiso 1 1 calc R . .
C17 C 0.2291(15) 0.6117(13) 0.7700(11) 0.028(6) Uani 1 1 d DU . .
C18 C 0.1711(16) 0.6225(15) 0.7420(13) 0.038(7) Uani 1 1 d U . .
H18B H 0.1314 0.6076 0.7524 0.046 Uiso 1 1 calc R . .
C19 C 0.167(2) 0.654(2) 0.699(2) 0.080(13) Uani 1 1 d DU . .
H19A H 0.1241 0.6571 0.6794 0.096 Uiso 1 1 calc R . .
C20 C 0.2315(16) 0.6829(15) 0.6849(14) 0.041(8) Uani 1 1 d DU . .
H20A H 0.2313 0.7054 0.6568 0.049 Uiso 1 1 calc R . .
C21 C 0.2934(14) 0.6743(12) 0.7163(11) 0.020(6) Uani 1 1 d U . .
C22 C 0.2907(15) 0.6345(13) 0.7542(11) 0.027(6) Uani 1 1 d U . .
C23 C 0.5704(17) 0.6295(15) 0.9137(13) 0.037(7) Uani 1 1 d U . .
C24 C 0.6338(18) 0.6338(16) 0.9591(14) 0.045(8) Uani 1 1 d U . .
C25 C 0.688(2) 0.6923(17) 0.9997(18) 0.068(11) Uani 1 1 d DU . .
H25A H 0.7284 0.6967 1.0332 0.081 Uiso 1 1 calc R . .
C26 C 0.6809(19) 0.7488(16) 0.9906(15) 0.053(9) Uani 1 1 d DU . .
H26A H 0.7202 0.7896 1.0188 0.063 Uiso 1 1 calc R . .
C27 C 0.6204(16) 0.7484(15) 0.9430(12) 0.035(7) Uani 1 1 d U . .
C28 C 0.5613(17) 0.6819(16) 0.9012(13) 0.041(8) Uani 1 1 d U . .
C29 C 0.6179(19) 0.8003(17) 0.9354(15) 0.048(8) Uani 1 1 d U . .
H29A H 0.6525 0.8378 0.9694 0.058 Uiso 1 1 calc R . .
C30 C 0.5840(14) 0.8751(12) 0.8947(10) 0.021(6) Uani 1 1 d DU . .
C31 C 0.602(3) 0.9169(17) 0.950(2) 0.083(13) Uani 1 1 d DU . .
H31A H 0.6104 0.9053 0.9858 0.100 Uiso 1 1 calc R . .
C32 C 0.608(2) 0.9795(16) 0.9480(15) 0.066(10) Uani 1 1 d DU . .
C33 C 0.609(2) 0.9971(19) 0.8959(17) 0.075(12) Uani 1 1 d DU . .
C34 C 0.5815(18) 0.9546(15) 0.8417(14) 0.043(8) Uani 1 1 d U . .
H34A H 0.5644 0.9638 0.8057 0.052 Uiso 1 1 calc R . .
C35 C 0.5796(17) 0.8952(14) 0.8424(10) 0.038(7) Uani 1 1 d DU . .
C36 C 0.602(3) 1.012(2) 1.0005(18) 0.094(15) Uani 1 1 d DU . .
H36A H 0.6006 1.0512 0.9956 0.142 Uiso 1 1 calc R . .
H36B H 0.6445 1.0230 1.0380 0.142 Uiso 1 1 calc R . .
H36C H 0.5556 0.9822 1.0013 0.142 Uiso 1 1 calc R . .
C37 C 0.600(3) 1.054(2) 0.890(2) 0.100(15) Uani 1 1 d DU . .
H37A H 0.6220 1.0848 0.9301 0.149 Uiso 1 1 calc R . .
H37B H 0.5467 1.0401 0.8694 0.149 Uiso 1 1 calc R . .
H37C H 0.6248 1.0756 0.8676 0.149 Uiso 1 1 calc R . .
C38 C 0.5943(17) 0.8692(14) 0.7576(10) 0.040(8) Uani 1 1 d DU . .
H38A H 0.6305 0.9136 0.7712 0.048 Uiso 1 1 calc R . .
C39 C 0.5804(16) 0.8299(13) 0.7007(11) 0.043(8) Uani 1 1 d DU . .
C40 C 0.642(2) 0.8677(18) 0.6872(17) 0.081(13) Uani 1 1 d DU . .
H40A H 0.6827 0.9099 0.7108 0.098 Uiso 1 1 calc R . .
C41 C 0.629(2) 0.8285(19) 0.6299(16) 0.068(11) Uani 1 1 d DU . .
H41A H 0.6679 0.8464 0.6184 0.081 Uiso 1 1 calc R . .
C42 C 0.5701(18) 0.7709(18) 0.5928(16) 0.059(10) Uani 1 1 d DU . .
H42A H 0.5655 0.7519 0.5555 0.071 Uiso 1 1 calc R . .
C43 C 0.5122(17) 0.7379(16) 0.6117(14) 0.048(8) Uani 1 1 d DU . .
C44 C 0.5271(16) 0.7726(13) 0.6675(12) 0.029(6) Uani 1 1 d U . .
C45 C 0.3337(13) 0.7924(12) 0.5997(10) 0.018(5) Uani 1 1 d U . .
C46 C 0.3764(15) 0.8216(12) 0.6566(12) 0.027(6) Uani 1 1 d U . .
H46B H 0.3974 0.8007 0.6801 0.033 Uiso 1 1 calc R . .
C47 C 0.391(2) 0.880(2) 0.6824(18) 0.072(11) Uani 1 1 d U . .
H47A H 0.4246 0.8998 0.7238 0.086 Uiso 1 1 calc R . .
C48 C 0.3582(13) 0.9182(13) 0.6505(9) 0.027(6) Uani 1 1 d DU . .
H48A H 0.3686 0.9596 0.6700 0.032 Uiso 1 1 calc R . .
C49 C 0.3084(14) 0.8829(14) 0.5862(9) 0.034(7) Uani 1 1 d DU . .
C50 C 0.3000(14) 0.8192(12) 0.5628(11) 0.022(6) Uani 1 1 d U . .
C51 C 0.2805(19) 0.9181(17) 0.5551(15) 0.052(9) Uani 1 1 d U . .
H51A H 0.2817 0.9533 0.5777 0.062 Uiso 1 1 calc R . .
C52 C 0.2318(19) 0.9522(16) 0.4738(15) 0.049(8) Uani 1 1 d U . .
C53 C 0.193(2) 0.9713(19) 0.4980(17) 0.066(11) Uani 1 1 d DU . .
H53A H 0.1860 0.9586 0.5304 0.079 Uiso 1 1 calc R . .
C54 C 0.164(3) 1.008(3) 0.475(2) 0.104(16) Uani 1 1 d DU . .
C55 C 0.184(3) 1.026(2) 0.427(2) 0.096(15) Uani 1 1 d DU . .
C56 C 0.208(2) 1.0004(19) 0.3932(19) 0.074(12) Uani 1 1 d DU . .
H56A H 0.2081 1.0090 0.3577 0.089 Uiso 1 1 calc R . .
C57 C 0.235(2) 0.9574(17) 0.4186(16) 0.053(9) Uani 1 1 d DU . .
C58 C 0.121(4) 1.026(4) 0.508(3) 0.22(4) Uani 1 1 d DU . .
H58A H 0.1305 1.0696 0.5108 0.331 Uiso 1 1 calc R . .
H58B H 0.1399 1.0230 0.5488 0.331 Uiso 1 1 calc R . .
H58C H 0.0676 0.9952 0.4861 0.331 Uiso 1 1 calc R . .
C59 C 0.161(3) 1.066(3) 0.388(2) 0.120(19) Uani 1 1 d DU . .
H59C H 0.1184 1.0369 0.3497 0.144 Uiso 1 1 calc R . .
H59A H 0.2030 1.0946 0.3821 0.181 Uiso 1 1 calc R . .
H59B H 0.1474 1.0920 0.4092 0.181 Uiso 1 1 calc R . .
C60 C 0.315(2) 0.963(2) 0.3743(17) 0.067(11) Uani 1 1 d U . .
H60A H 0.3341 1.0085 0.3847 0.081 Uiso 1 1 calc R . .
C61 C 0.3407(18) 0.9408(16) 0.3398(14) 0.045(8) Uani 1 1 d U . .
C62 C 0.3999(19) 0.9888(17) 0.3337(14) 0.051(9) Uani 1 1 d DU . .
H62A H 0.4223 1.0326 0.3562 0.062 Uiso 1 1 calc R . .
C63 C 0.426(2) 0.9716(19) 0.2938(16) 0.066(11) Uani 1 1 d DU . .
H63A H 0.4582 1.0040 0.2834 0.098 Uiso 1 1 calc R . .
C64 C 0.5958(16) 0.0959(14) 0.7309(14) 0.042(8) Uani 1 1 d DU . .
H64A H 0.5759 0.1075 0.7549 0.064 Uiso 1 1 calc R . .
C65 C 0.6484(14) 0.1442(13) 0.7178(12) 0.029(6) Uani 1 1 d DU . .
C66 C 0.3215(16) 0.8736(15) 0.3164(12) 0.037(7) Uani 1 1 d U . .
C67 C 0.7036(17) 0.4165(15) 0.7715(13) 0.041(8) Uani 1 1 d U . .
C68 C 0.7189(17) 0.4853(15) 0.7921(13) 0.038(7) Uani 1 1 d U . .
H68A H 0.6841 0.4986 0.7743 0.046 Uiso 1 1 calc R . .
C69 C 0.7955(18) 0.5298(17) 0.8440(14) 0.048(8) Uani 1 1 d U . .
H69A H 0.8139 0.5748 0.8559 0.057 Uiso 1 1 calc R . .
C70 C 0.841(2) 0.5049(15) 0.8753(17) 0.058(9) Uani 1 1 d DU . .
H70A H 0.8851 0.5320 0.9112 0.069 Uiso 1 1 calc R . .
C71 C 0.8159(16) 0.4347(14) 0.8504(12) 0.043(8) Uani 1 1 d DU . .
C72 C 0.8701(15) 0.4188(12) 0.8878(11) 0.030(6) Uani 1 1 d DU . .
H72A H 0.9069 0.4481 0.9265 0.036 Uiso 1 1 calc R . .
C73 C 0.9229(14) 0.3495(13) 0.9141(11) 0.030(6) Uani 1 1 d DU . .
C74 C 0.9270(17) 0.3524(16) 0.9659(13) 0.045(8) Uani 1 1 d U . .
H74A H 0.8997 0.3671 0.9791 0.054 Uiso 1 1 calc R . .
C75 C 0.973(2) 0.3331(19) 1.0031(15) 0.065(10) Uani 1 1 d DU . .
C76 C 1.0036(19) 0.3004(18) 0.9768(15) 0.055(9) Uani 1 1 d DU . .
C77 C 1.011(3) 0.307(2) 0.9221(19) 0.083(13) Uani 1 1 d U . .
H77A H 1.0447 0.2996 0.9117 0.099 Uiso 1 1 calc R . .
C78 C 0.9589(18) 0.3268(15) 0.8845(14) 0.044(8) Uani 1 1 d U . .
C79 C 1.052(2) 0.2835(19) 1.0224(15) 0.063(10) Uani 1 1 d DU . .
H79A H 1.0798 0.3174 1.0611 0.095 Uiso 1 1 calc R . .
H79B H 1.0878 0.2798 1.0099 0.095 Uiso 1 1 calc R . .
H79C H 1.0213 0.2424 1.0259 0.095 Uiso 1 1 calc R . .
C80 C 0.979(3) 0.332(2) 1.0680(16) 0.097(15) Uani 1 1 d DU . .
H80A H 1.0312 0.3585 1.0983 0.146 Uiso 1 1 calc R . .
H80B H 0.9605 0.2872 1.0687 0.146 Uiso 1 1 calc R . .
H80C H 0.9490 0.3482 1.0765 0.146 Uiso 1 1 calc R . .
C81 C 1.0009(19) 0.3485(17) 0.8144(13) 0.049(9) Uani 1 1 d DU . .
H81A H 1.0485 0.3656 0.8472 0.059 Uiso 1 1 calc R . .
C82 C 0.9983(15) 0.3544(15) 0.7549(11) 0.035(7) Uani 1 1 d DU . .
C83 C 1.072(2) 0.385(2) 0.756(2) 0.105(17) Uani 1 1 d DU . .
H83A H 1.1160 0.3885 0.7848 0.126 Uiso 1 1 calc R . .
C84 C 1.069(2) 0.410(2) 0.7061(17) 0.075(12) Uani 1 1 d DU . .
H84A H 1.1083 0.4495 0.7100 0.113 Uiso 1 1 calc R . .
C85 C 0.375(2) 0.7012(19) 0.4317(16) 0.059(10) Uani 1 1 d U . .
H85A H 0.4080 0.7060 0.4135 0.089 Uiso 1 1 calc R . .
H85B H 0.3543 0.6582 0.4358 0.089 Uiso 1 1 calc R . .
H85C H 0.4026 0.7340 0.4711 0.089 Uiso 1 1 calc R . .
C86 C 0.3081(13) 0.7102(11) 0.3904(10) 0.014(5) Uani 1 1 d U . .
C87 C 0.4475(18) 0.0553(13) 0.5734(14) 0.046(8) Uani 1 1 d DU . .
H87A H 0.3979 0.0463 0.5457 0.070 Uiso 1 1 calc R . .
H87B H 0.4425 0.0268 0.5977 0.070 Uiso 1 1 calc R . .
H87C H 0.4726 0.0480 0.5507 0.070 Uiso 1 1 calc R . .
C88 C 0.4943(19) 0.1269(14) 0.6148(15) 0.053(9) Uani 1 1 d DU . .
C89 C 0.3928(19) 0.1859(15) 0.5440(14) 0.062(10) Uani 1 1 d DU . .
H89A H 0.4297 0.1792 0.5360 0.094 Uiso 1 1 calc R . .
H89B H 0.3563 0.1846 0.5072 0.094 Uiso 1 1 calc R . .
H89C H 0.3672 0.1518 0.5583 0.094 Uiso 1 1 calc R . .
C90 C 0.4314(16) 0.2506(13) 0.5908(12) 0.034(7) Uani 1 1 d DU . .
C91 C 0.635(2) 0.4074(18) 0.8977(15) 0.060(10) Uani 1 1 d DU . .
H91A H 0.6042 0.3626 0.8941 0.091 Uiso 1 1 calc R . .
H91B H 0.6606 0.4345 0.9395 0.091 Uiso 1 1 calc R . .
H91C H 0.6727 0.4103 0.8845 0.091 Uiso 1 1 calc R . .
C92 C 0.5841(18) 0.4317(16) 0.8571(14) 0.046(8) Uani 1 1 d DU . .
C93 C 0.742(2) 0.6844(19) 0.8826(18) 0.072(11) Uani 1 1 d U . .
H93A H 0.7833 0.6834 0.8776 0.107 Uiso 1 1 calc R . .
H93B H 0.7519 0.6901 0.9244 0.107 Uiso 1 1 calc R . .
H93C H 0.7371 0.7202 0.8715 0.107 Uiso 1 1 calc R . .
C94 C 0.6719(18) 0.6229(17) 0.8439(14) 0.046(8) Uani 1 1 d U . .
C95 C 0.3851(16) 0.5062(14) 0.6364(12) 0.038(7) Uani 1 1 d DU . .
H95A H 0.3357 0.4984 0.6098 0.057 Uiso 1 1 calc R . .
H95B H 0.3801 0.4676 0.6474 0.057 Uiso 1 1 calc R . .
H95C H 0.4164 0.5160 0.6158 0.057 Uiso 1 1 calc R . .
C96 C 0.4208(13) 0.5626(12) 0.6922(10) 0.017(5) Uani 1 1 d U . .
C97 C 0.126(3) 0.532(2) 0.581(2) 0.093(14) Uani 1 1 d U . .
H97A H 0.0888 0.5392 0.5538 0.139 Uiso 1 1 calc R . .
H97B H 0.1312 0.5440 0.6216 0.139 Uiso 1 1 calc R . .
H97C H 0.1107 0.4858 0.5684 0.139 Uiso 1 1 calc R . .
C98 C 0.200(3) 0.571(2) 0.582(2) 0.077(12) Uani 1 1 d U . .
C99 C 0.2267(19) 0.5096(15) 0.4162(13) 0.054(9) Uani 1 1 d DU . .
H99A H 0.2526 0.4880 0.4079 0.081 Uiso 1 1 calc R . .
H99B H 0.2171 0.5317 0.3870 0.081 Uiso 1 1 calc R . .
H99C H 0.1793 0.4777 0.4135 0.081 Uiso 1 1 calc R . .
C100 C 0.2743(15) 0.5578(15) 0.4777(11) 0.038(7) Uani 1 1 d DU . .
C101 C 0.014(3) 0.476(2) 0.337(3) 0.15(2) Uani 1 1 d DU . .
H10A H 0.0318 0.4453 0.3418 0.219 Uiso 1 1 calc R . .
H10B H -0.0049 0.4744 0.2951 0.219 Uiso 1 1 calc R . .
H10C H -0.0271 0.4638 0.3480 0.219 Uiso 1 1 calc R . .
C102 C 0.079(2) 0.546(2) 0.3782(19) 0.071(11) Uani 1 1 d DU . .
C103 C 0.462(3) 0.245(3) 0.808(2) 0.103(16) Uani 1 1 d DU . .
H10D H 0.4727 0.2215 0.8354 0.155 Uiso 1 1 calc R . .
H10E H 0.4083 0.2223 0.7812 0.155 Uiso 1 1 calc R . .
H10F H 0.4783 0.2886 0.8301 0.155 Uiso 1 1 calc R . .
C104 C 0.5053(18) 0.2478(17) 0.7687(14) 0.044(8) Uani 1 1 d DU . .
C105 C 0.055(6) 0.698(5) 0.567(5) 0.39(8) Uani 1 1 d DU . .
H10G H 0.0105 0.6797 0.5728 0.584 Uiso 1 1 calc R . .
H10H H 0.0532 0.7263 0.5431 0.584 Uiso 1 1 calc R . .
H10I H 0.0996 0.7217 0.6056 0.584 Uiso 1 1 calc R . .
C106 C 0.059(3) 0.640(3) 0.532(4) 0.205 Uiso 1 1 d D . .
H10R H 0.0667 0.6127 0.5569 0.246 Uiso 1 1 calc R . .
H10J H 0.0143 0.6135 0.4938 0.246 Uiso 1 1 calc R . .
C107 C 0.440(3) 0.884(2) 0.5188(19) 0.093(14) Uani 1 1 d U . .
H10K H 0.4885 0.9048 0.5184 0.140 Uiso 1 1 calc R . .
H10L H 0.4315 0.8448 0.5287 0.140 Uiso 1 1 calc R . .
H10M H 0.4398 0.9141 0.5487 0.140 Uiso 1 1 calc R . .
C108 C 0.012(4) 0.836(4) 0.362(3) 0.204 Uiso 1 1 d D . .
H10N H -0.0225 0.8322 0.3794 0.307 Uiso 1 1 calc R . .
H10O H -0.0158 0.8033 0.3228 0.307 Uiso 1 1 calc R . .
H10P H 0.0338 0.8790 0.3585 0.307 Uiso 1 1 calc R . .
C109 C 0.077(5) 0.825(4) 0.406(4) 0.200 Uiso 1 1 d D . .
H10S H 0.1096 0.8611 0.4439 0.240 Uiso 1 1 calc R . .
H10Q H 0.0553 0.7843 0.4142 0.240 Uiso 1 1 calc R . .
C110 C 0.244(3) 0.4269(19) 0.662(3) 0.200 Uiso 1 1 d D . .
H11A H 0.2663 0.4026 0.6799 0.300 Uiso 1 1 calc R . .
H11B H 0.2570 0.4366 0.6296 0.300 Uiso 1 1 calc R . .
H11C H 0.1895 0.4013 0.6452 0.300 Uiso 1 1 calc R . .
C111 C 0.0009(18) 0.6319(17) 0.3526(17) 0.064(10) Uani 1 1 d DU . .
H11D H -0.0014 0.6259 0.3883 0.096 Uiso 1 1 calc R . .
C112 C 0.0701(16) 0.6798(15) 0.3574(14) 0.045(8) Uani 1 1 d DU . .
C113 C 0.879(4) 0.4694(19) 0.754(3) 0.14(2) Uani 1 1 d DU . .
H11E H 0.8377 0.4612 0.7650 0.168 Uiso 1 1 calc R . .
H11G H 0.8537 0.4594 0.7103 0.168 Uiso 1 1 calc R . .
C114 C 0.5698(15) 0.4537(13) 0.5225(11) 0.032(6) Uani 1 1 d DU . .
H11H H 0.5817 0.4707 0.4935 0.039 Uiso 1 1 calc R . .
C115 C 0.906(4) 0.544(2) 0.767(3) 0.17(3) Uani 1 1 d DU . .
H11I H 0.8704 0.5504 0.7361 0.250 Uiso 1 1 calc R . .
H11J H 0.9550 0.5663 0.7672 0.250 Uiso 1 1 calc R . .
H11K H 0.9112 0.5624 0.8061 0.250 Uiso 1 1 calc R . .
C116 C 0.587(2) 0.5583(19) 0.5690(16) 0.070(11) Uani 1 1 d DU . .
H11L H 0.5949 0.5747 0.5384 0.084 Uiso 1 1 calc R . .
C117 C 0.591(2) 0.5962(17) 0.6216(14) 0.060(10) Uani 1 1 d DU . .
H11M H 0.5982 0.6381 0.6227 0.072 Uiso 1 1 calc R . .
C118 C 0.5841(18) 0.5775(12) 0.6686(14) 0.047(8) Uani 1 1 d DU . .
H11N H 0.5931 0.6077 0.7022 0.056 Uiso 1 1 calc R . .
C119 C 0.5630(15) 0.5105(11) 0.6676(10) 0.029(6) Uani 1 1 d DU . .
C120 C 0.5601(18) 0.4720(14) 0.6157(11) 0.043(8) Uani 1 1 d DU . .
C121 C 0.406(3) 0.824(3) 0.830(3) 0.128 Uiso 1 1 d . . .
H12B H 0.4161 0.8399 0.8711 0.192 Uiso 1 1 calc R . .
H12C H 0.3528 0.8048 0.8033 0.192 Uiso 1 1 calc R . .
H12D H 0.4348 0.8597 0.8186 0.192 Uiso 1 1 calc R . .
C122 C 0.7514(13) 0.3945(12) 0.8021(10) 0.016(5) Uani 1 1 d U . .
C123 C 0.0706(17) 0.6805(14) 0.2983(13) 0.035(7) Uani 1 1 d U . .
C124 C 0.5721(16) 0.4990(13) 0.5689(12) 0.034(7) Uani 1 1 d DU . .
C125 C 0.811(4) 0.148(3) 0.845(3) 0.19(3) Uani 1 1 d DU . .
H12E H 0.8088 0.1615 0.8822 0.283 Uiso 1 1 calc R . .
H12F H 0.8577 0.1474 0.8550 0.283 Uiso 1 1 calc R . .
H12G H 0.7688 0.1048 0.8207 0.283 Uiso 1 1 calc R . .
C1W C 0.785(3) 0.301(3) 1.034(2) 0.14(2) Uani 1 1 d DU . .
H1WD H 0.8131 0.2786 1.0433 0.167 Uiso 1 1 calc R . .
H1WA H 0.7601 0.2987 1.0593 0.167 Uiso 0.50 1 calc PR . .
H1WB H 0.8187 0.3462 1.0404 0.167 Uiso 0.50 1 calc PR . .
O1W O 0.728(3) 0.270(3) 0.970(2) 0.200 Uiso 1 1 d D . .
H2WC H 0.7173 0.2966 0.9576 0.300 Uiso 1 1 calc R . .
O2W O 0.354(2) 0.076(3) 0.681(3) 0.203 Uiso 1 1 d D . .
O3W O 0.086(3) 0.838(3) 0.262(2) 0.075(15) Uani 0.50 1 d PU . .
O4W O 0.362(3) 0.352(3) 0.523(2) 0.087(17) Uani 0.50 1 d PDU . .
O5W O 0.502(4) 0.399(4) 0.981(3) 0.12(2) Uani 0.50 1 d PU . .
O6W O 0.240(4) 0.276(4) 0.549(3) 0.13(3) Uani 0.50 1 d PDU . .

loop_
_atom_site_aniso_label
_atom_site_aniso_U_11
_atom_site_aniso_U_22
_atom_site_aniso_U_33
_atom_site_aniso_U_23
_atom_site_aniso_U_13
_atom_site_aniso_U_12
Yb1 0.0531(9) 0.0527(10) 0.0374(8) 0.0142(7) 0.0210(7) 0.0318(8)
Yb2 0.0425(8) 0.0526(9) 0.0284(7) 0.0142(6) 0.0156(6) 0.0283(8)
Yb3 0.0393(8) 0.0533(10) 0.0278(7) 0.0142(7) 0.0160(6) 0.0244(7)
Yb4 0.0501(9) 0.0439(9) 0.0254(7) 0.0083(6) 0.0139(7) 0.0225(7)
Yb5 0.0551(9) 0.0428(9) 0.0242(7) 0.0108(6) 0.0140(7) 0.0253(8)
Yb6 0.0430(9) 0.0436(9) 0.0414(8) 0.0085(7) 0.0128(7) 0.0167(8)
Yb7 0.0431(9) 0.0476(10) 0.0402(8) 0.0101(7) 0.0072(7) 0.0239(8)
Yb8 0.0394(8) 0.0531(10) 0.0371(8) 0.0138(7) 0.0067(7) 0.0202(8)
Yb9 0.0435(9) 0.0481(10) 0.0421(8) 0.0164(7) 0.0160(7) 0.0217(8)
N1 0.021(8) 0.036(9) 0.019(8) 0.004(7) 0.007(7) 0.012(7)
N2 0.035(9) 0.047(10) 0.038(9) 0.013(7) 0.028(8) 0.016(7)
N3 0.070(11) 0.063(12) 0.065(11) 0.025(8) 0.042(9) 0.028(8)
N4 0.050(10) 0.024(9) 0.038(9) 0.000(7) 0.022(8) 0.022(7)
N5 0.052(11) 0.061(11) 0.058(11) 0.026(8) 0.020(8) 0.033(8)
N6 0.047(10) 0.047(10) 0.053(10) 0.022(8) 0.018(8) 0.025(8)
N7 0.067(11) 0.062(12) 0.056(11) 0.028(8) 0.036(9) 0.024(8)
N8 0.043(10) 0.065(11) 0.060(10) 0.034(8) 0.027(8) 0.021(8)
O1 0.038(8) 0.040(9) 0.033(8) 0.000(6) 0.020(7) 0.022(7)
O2 0.017(7) 0.044(9) 0.022(7) 0.015(6) 0.012(6) 0.001(6)
O3 0.020(7) 0.020(7) 0.013(7) -0.002(5) 0.012(6) 0.008(6)
O4 0.016(5) 0.020(5) 0.013(5) 0.007(4) 0.011(4) 0.005(4)
O5 0.014(4) 0.009(4) 0.013(4) 0.002(3) 0.004(3) 0.009(3)
O6 0.027(7) 0.017(7) 0.008(7) -0.007(5) -0.004(6) 0.013(6)
O7 0.040(8) 0.036(8) 0.037(8) 0.016(6) 0.027(7) 0.022(6)
O8 0.039(8) 0.023(8) 0.022(7) 0.009(6) 0.011(6) 0.017(6)
O9 0.033(6) 0.031(6) 0.028(6) 0.012(4) 0.006(4) 0.021(4)
O10 0.048(9) 0.042(9) 0.033(8) 0.008(7) 0.003(7) 0.031(7)
O11 0.034(8) 0.032(8) 0.036(8) 0.015(6) 0.008(6) 0.022(6)
O12 0.051(9) 0.059(10) 0.056(9) 0.014(7) 0.032(8) 0.027(7)
O13 0.018(5) 0.020(5) 0.020(5) 0.004(4) 0.001(4) 0.013(4)
O14 0.031(6) 0.032(6) 0.029(5) 0.004(4) 0.020(4) 0.014(4)
O15 0.029(8) 0.049(9) 0.045(9) 0.022(7) 0.011(7) 0.021(7)
O16 0.032(8) 0.036(9) 0.039(8) 0.018(7) 0.019(7) 0.009(6)
O17 0.024(8) 0.040(9) 0.031(8) 0.019(7) 0.005(6) 0.012(6)
O18 0.041(9) 0.062(10) 0.052(9) 0.037(8) 0.000(7) 0.027(7)
O19 0.038(8) 0.037(9) 0.036(8) 0.006(6) 0.016(7) 0.011(7)
O20 0.042(9) 0.033(9) 0.043(9) 0.006(7) 0.016(7) 0.014(7)
O21 0.055(9) 0.048(9) 0.042(9) 0.022(7) 0.022(7) 0.020(7)
O22 0.055(9) 0.045(9) 0.053(9) 0.034(7) 0.030(7) 0.018(7)
O23 0.040(8) 0.038(8) 0.035(8) 0.017(6) 0.012(6) 0.023(7)
O24 0.038(9) 0.068(10) 0.051(9) 0.025(7) 0.022(7) 0.024(7)
O25 0.032(8) 0.028(8) 0.024(7) 0.005(6) 0.014(6) 0.013(6)
O26 0.055(9) 0.051(9) 0.042(9) 0.019(7) 0.020(7) 0.032(7)
O27 0.041(6) 0.038(6) 0.045(6) 0.013(4) 0.006(4) 0.029(5)
O28 0.043(8) 0.027(8) 0.035(8) 0.001(6) 0.013(7) 0.026(7)
O29 0.072(10) 0.074(11) 0.068(10) 0.015(7) 0.041(8) 0.046(8)
O30 0.037(6) 0.046(6) 0.032(6) 0.015(4) 0.024(5) 0.014(4)
O31 0.008(7) 0.040(8) 0.019(7) 0.021(6) 0.006(5) 0.010(6)
O32 0.030(8) 0.030(8) 0.024(8) 0.010(6) -0.001(6) 0.017(6)
O33 0.018(5) 0.028(6) 0.019(5) 0.011(4) 0.015(4) 0.007(4)
O34 0.034(8) 0.050(9) 0.047(9) 0.021(7) 0.015(7) 0.028(7)
O35 0.056(9) 0.071(11) 0.058(9) 0.026(7) 0.047(8) 0.020(7)
O36 0.048(9) 0.031(8) 0.038(8) -0.001(6) 0.013(7) 0.023(7)
O37 0.043(9) 0.063(10) 0.049(9) 0.040(8) 0.005(7) 0.030(7)
O38 0.029(8) 0.045(9) 0.042(8) 0.025(7) 0.016(6) 0.018(6)
O39 0.036(8) 0.044(9) 0.020(7) 0.008(6) 0.005(6) 0.016(7)
O40 0.042(9) 0.050(10) 0.035(8) 0.021(7) 0.015(7) 0.017(7)
O41 0.062(10) 0.062(11) 0.063(10) 0.022(8) 0.011(8) 0.028(8)
O42 0.046(9) 0.073(11) 0.052(9) 0.019(7) 0.025(8) 0.028(7)
O43 0.064(10) 0.074(11) 0.063(10) 0.038(8) 0.036(8) 0.027(7)
O44 0.037(8) 0.047(9) 0.042(8) 0.027(7) 0.020(7) 0.014(6)
O45 0.017(7) 0.038(8) 0.015(7) 0.014(6) -0.002(6) 0.007(6)
O46 0.031(8) 0.051(9) 0.026(8) 0.007(7) 0.009(7) 0.013(7)
O47 0.028(5) 0.022(5) 0.030(5) 0.006(3) 0.008(3) 0.019(3)
O48 0.067(11) 0.073(11) 0.084(11) 0.027(8) 0.032(8) 0.035(8)
C1 0.084(14) 0.071(15) 0.077(14) 0.014(9) 0.037(10) 0.051(10)
C2 0.097(16) 0.095(17) 0.107(17) 0.017(10) 0.045(11) 0.065(12)
C3 0.093(17) 0.095(17) 0.097(17) 0.017(10) 0.049(11) 0.047(11)
C4 0.15(3) 0.16(3) 0.16(3) 0.047(12) 0.079(15) 0.074(15)
C5 0.037(11) 0.034(11) 0.039(10) 0.012(8) 0.019(8) 0.009(8)
C6 0.031(10) 0.040(11) 0.039(10) 0.013(8) 0.021(8) 0.010(8)
C7 0.045(11) 0.062(13) 0.051(11) 0.023(9) 0.027(9) 0.027(8)
C8 0.043(11) 0.041(11) 0.038(10) 0.012(8) 0.024(8) 0.021(8)
C9 0.036(10) 0.028(10) 0.039(10) 0.016(8) 0.008(8) 0.026(8)
C10 0.020(9) 0.020(9) 0.009(8) 0.006(7) 0.006(7) 0.005(7)
C11 0.030(10) 0.042(11) 0.034(10) 0.020(8) 0.022(8) 0.018(7)
C12 0.037(10) 0.037(11) 0.036(10) 0.005(8) 0.013(8) 0.026(8)
C13 0.013(8) 0.014(9) 0.018(8) 0.012(7) 0.002(7) 0.007(7)
C14 0.040(11) 0.047(11) 0.036(10) 0.022(8) 0.028(9) 0.008(7)
C15 0.054(12) 0.067(13) 0.053(12) 0.012(8) 0.031(9) 0.030(9)
C16 0.033(10) 0.047(11) 0.043(11) 0.018(8) 0.020(8) 0.023(8)
C17 0.023(9) 0.036(10) 0.021(9) 0.007(7) 0.004(7) 0.018(8)
C18 0.028(10) 0.051(11) 0.045(11) 0.011(8) 0.026(8) 0.021(8)
C19 0.074(15) 0.082(15) 0.087(15) 0.031(10) 0.030(10) 0.045(10)
C20 0.041(11) 0.041(11) 0.043(11) 0.016(8) 0.022(8) 0.019(8)
C21 0.020(9) 0.021(9) 0.021(9) 0.002(7) 0.018(7) 0.008(7)
C22 0.028(10) 0.026(10) 0.021(9) 0.006(7) 0.002(7) 0.016(8)
C23 0.042(11) 0.039(11) 0.034(10) 0.011(8) 0.019(8) 0.021(8)
C24 0.039(11) 0.047(11) 0.043(11) 0.026(9) 0.014(8) 0.018(8)
C25 0.063(13) 0.074(14) 0.070(13) 0.028(9) 0.033(10) 0.033(9)
C26 0.047(12) 0.055(12) 0.055(12) 0.013(8) 0.031(9) 0.018(8)
C27 0.034(10) 0.042(11) 0.032(10) 0.016(8) 0.026(8) 0.012(7)
C28 0.041(11) 0.051(12) 0.034(10) 0.013(8) 0.026(9) 0.020(8)
C29 0.056(12) 0.043(12) 0.047(11) 0.004(8) 0.020(9) 0.032(9)
C30 0.023(9) 0.014(9) 0.020(9) 0.003(7) 0.001(7) 0.007(7)
C31 0.089(15) 0.078(16) 0.079(15) 0.025(10) 0.040(11) 0.038(10)
C32 0.076(13) 0.060(13) 0.062(13) 0.004(8) 0.031(10) 0.037(10)
C33 0.080(14) 0.065(14) 0.077(14) 0.028(10) 0.029(10) 0.039(10)
C34 0.049(11) 0.040(11) 0.037(10) 0.009(8) 0.021(9) 0.018(8)
C35 0.043(11) 0.033(11) 0.031(10) 0.007(8) 0.019(8) 0.013(8)
C36 0.096(17) 0.095(17) 0.096(17) 0.035(10) 0.046(11) 0.048(11)
C37 0.105(18) 0.092(18) 0.104(18) 0.032(10) 0.036(11) 0.061(12)
C38 0.037(11) 0.036(11) 0.041(11) 0.019(8) 0.017(8) 0.012(8)
C39 0.049(11) 0.044(11) 0.043(11) 0.014(8) 0.018(8) 0.030(8)
C40 0.083(15) 0.076(15) 0.090(15) 0.024(10) 0.042(11) 0.043(10)
C41 0.066(13) 0.065(14) 0.075(14) 0.020(9) 0.037(10) 0.031(9)
C42 0.060(12) 0.061(13) 0.049(12) 0.017(9) 0.030(10) 0.021(9)
C43 0.049(12) 0.046(12) 0.045(11) 0.025(9) 0.020(9) 0.018(8)
C44 0.039(10) 0.026(10) 0.035(10) 0.014(7) 0.032(8) 0.011(7)
C45 0.021(9) 0.020(9) 0.016(8) 0.012(7) 0.014(7) 0.007(7)
C46 0.030(10) 0.015(9) 0.032(10) 0.004(7) 0.004(7) 0.016(7)
C47 0.074(14) 0.074(14) 0.063(13) 0.019(9) 0.034(10) 0.033(9)
C48 0.027(10) 0.022(10) 0.022(9) -0.001(7) 0.008(8) 0.010(7)
C49 0.035(10) 0.032(10) 0.031(10) 0.003(7) 0.014(8) 0.017(8)
C50 0.023(7) 0.020(7) 0.023(7) 0.001(4) 0.012(5) 0.012(5)
C51 0.058(12) 0.045(12) 0.054(12) 0.008(8) 0.023(9) 0.032(9)
C52 0.049(11) 0.045(12) 0.059(12) 0.012(8) 0.017(9) 0.036(9)
C53 0.067(13) 0.065(14) 0.064(13) 0.020(9) 0.028(10) 0.034(9)
C54 0.103(18) 0.110(19) 0.106(18) 0.024(10) 0.050(12) 0.059(12)
C55 0.094(17) 0.096(17) 0.099(17) 0.036(10) 0.037(11) 0.053(11)
C56 0.076(14) 0.071(14) 0.075(14) 0.030(10) 0.027(10) 0.040(10)
C57 0.054(12) 0.052(12) 0.060(12) 0.015(8) 0.020(9) 0.036(9)
C58 0.22(4) 0.22(4) 0.22(4) 0.069(16) 0.10(2) 0.11(2)
C59 0.12(2) 0.12(2) 0.12(2) 0.037(11) 0.055(13) 0.060(13)
C60 0.069(14) 0.061(13) 0.066(13) 0.030(10) 0.019(9) 0.036(10)
C61 0.048(11) 0.035(11) 0.049(11) 0.013(8) 0.020(9) 0.021(8)
C62 0.053(12) 0.044(12) 0.053(12) 0.029(9) 0.017(9) 0.023(8)
C63 0.065(13) 0.061(13) 0.071(13) 0.028(9) 0.026(9) 0.034(9)
C64 0.045(11) 0.039(11) 0.039(11) 0.021(8) 0.012(8) 0.021(8)
C65 0.028(7) 0.029(7) 0.030(7) 0.015(5) 0.008(5) 0.016(5)
C66 0.029(10) 0.040(11) 0.027(10) 0.017(8) -0.006(7) 0.019(8)
C67 0.038(11) 0.047(11) 0.039(10) 0.020(8) 0.031(9) 0.010(7)
C68 0.038(10) 0.036(11) 0.044(11) 0.009(8) 0.015(8) 0.026(8)
C69 0.048(11) 0.040(12) 0.048(11) 0.007(8) 0.024(9) 0.017(8)
C70 0.051(12) 0.060(13) 0.064(12) 0.016(9) 0.032(10) 0.027(9)
C71 0.041(11) 0.049(12) 0.038(11) 0.005(8) 0.023(9) 0.020(8)
C72 0.030(10) 0.027(10) 0.026(10) 0.002(7) 0.007(8) 0.015(8)
C73 0.024(10) 0.028(10) 0.034(10) 0.011(8) -0.001(7) 0.021(8)
C74 0.037(11) 0.049(12) 0.037(11) 0.021(8) 0.018(9) 0.010(8)
C75 0.064(13) 0.069(14) 0.058(12) 0.026(9) 0.040(10) 0.018(8)
C76 0.051(12) 0.058(12) 0.050(12) 0.027(9) 0.013(9) 0.028(9)
C77 0.079(15) 0.082(16) 0.083(15) 0.031(10) 0.033(10) 0.040(10)
C78 0.045(11) 0.039(11) 0.042(11) 0.018(8) 0.000(8) 0.032(9)
C79 0.063(13) 0.064(13) 0.064(13) 0.029(9) 0.024(9) 0.035(9)
C80 0.097(17) 0.098(18) 0.090(17) 0.034(10) 0.040(11) 0.045(11)
C81 0.045(11) 0.050(12) 0.050(11) 0.025(9) 0.019(9) 0.021(8)
C82 0.028(10) 0.038(11) 0.026(10) -0.001(8) 0.004(8) 0.016(8)
C83 0.100(18) 0.106(19) 0.101(18) 0.030(11) 0.045(12) 0.047(12)
C84 0.074(14) 0.074(15) 0.071(14) 0.019(9) 0.028(10) 0.036(10)
C85 0.058(12) 0.067(13) 0.064(12) 0.031(9) 0.031(9) 0.034(9)
C86 0.013(6) 0.011(6) 0.013(6) -0.002(4) 0.006(5) 0.005(4)
C87 0.048(11) 0.039(11) 0.048(11) 0.009(8) 0.022(9) 0.019(8)
C88 0.050(12) 0.047(12) 0.053(12) 0.025(9) 0.012(9) 0.025(9)
C89 0.058(13) 0.068(14) 0.058(12) 0.019(9) 0.037(10) 0.020(9)
C90 0.040(10) 0.033(11) 0.033(10) 0.012(7) 0.025(8) 0.015(7)
C91 0.061(13) 0.055(13) 0.061(13) 0.024(9) 0.013(9) 0.037(9)
C92 0.045(11) 0.045(12) 0.050(12) 0.016(8) 0.016(9) 0.029(9)
C93 0.064(14) 0.071(14) 0.072(14) 0.015(9) 0.029(10) 0.032(10)
C94 0.042(11) 0.044(12) 0.039(11) 0.008(8) 0.018(9) 0.013(8)
C95 0.040(11) 0.043(11) 0.025(9) 0.010(8) 0.022(8) 0.010(7)
C96 0.015(6) 0.022(7) 0.014(6) 0.004(4) 0.012(5) 0.005(4)
C97 0.095(17) 0.088(17) 0.099(17) 0.022(10) 0.030(11) 0.063(12)
C98 0.082(15) 0.071(15) 0.083(15) -0.002(9) 0.039(11) 0.051(11)
C99 0.062(12) 0.045(12) 0.060(12) 0.009(8) 0.024(9) 0.035(9)
C100 0.032(10) 0.051(11) 0.032(10) 0.019(8) 0.028(9) 0.009(7)
C101 0.14(2) 0.15(3) 0.15(2) 0.041(12) 0.075(15) 0.071(14)
C102 0.067(14) 0.071(14) 0.074(14) 0.025(9) 0.022(10) 0.042(10)
C103 0.106(18) 0.104(18) 0.097(18) 0.029(11) 0.039(12) 0.056(12)
C104 0.043(11) 0.050(12) 0.036(11) 0.002(8) 0.015(9) 0.026(8)
C105 0.39(8) 0.39(8) 0.39(8) 0.13(3) 0.18(4) 0.20(4)
C107 0.088(16) 0.098(17) 0.086(16) 0.028(10) 0.042(11) 0.040(11)
C111 0.063(13) 0.063(14) 0.064(13) 0.025(9) 0.033(10) 0.025(9)
C112 0.038(11) 0.048(12) 0.042(11) 0.026(9) 0.014(8) 0.014(8)
C113 0.15(2) 0.14(2) 0.13(2) 0.048(12) 0.066(14) 0.073(14)
C114 0.032(7) 0.037(8) 0.028(7) 0.013(5) 0.020(5) 0.011(5)
C115 0.17(3) 0.17(3) 0.17(3) 0.051(13) 0.074(16) 0.089(17)
C116 0.071(14) 0.079(14) 0.063(13) 0.021(9) 0.039(10) 0.032(9)
C117 0.066(13) 0.059(13) 0.059(12) 0.017(9) 0.046(10) 0.021(8)
C118 0.052(11) 0.049(12) 0.039(11) 0.008(8) 0.013(8) 0.032(9)
C119 0.030(10) 0.036(10) 0.019(9) 0.009(7) 0.019(8) 0.007(7)
C120 0.047(11) 0.046(12) 0.037(10) 0.015(8) 0.028(9) 0.015(8)
C122 0.015(9) 0.018(9) 0.018(9) 0.009(7) 0.004(7) 0.005(7)
C123 0.036(8) 0.033(8) 0.037(8) 0.011(5) 0.008(5) 0.024(5)
C124 0.034(8) 0.036(8) 0.031(8) 0.011(5) 0.017(5) 0.015(5)
C125 0.19(3) 0.19(3) 0.19(3) 0.056(14) 0.083(17) 0.097(18)
C1W 0.13(2) 0.15(2) 0.14(2) 0.052(12) 0.064(14) 0.065(14)
O3W 0.074(17) 0.072(17) 0.080(18) 0.018(10) 0.024(11) 0.050(12)
O4W 0.089(19) 0.089(19) 0.084(18) 0.028(11) 0.055(13) 0.031(11)
O5W 0.12(3) 0.12(3) 0.12(3) 0.039(12) 0.062(15) 0.059(15)
O6W 0.13(3) 0.13(3) 0.13(3) 0.041(13) 0.058(15) 0.072(16)

loop_
_atom_type_symbol
_atom_type_description
_atom_type_scat_dispersion_real
_atom_type_scat_dispersion_imag
_atom_type_scat_source
C C 0.0033 0.0016 'International Tables Vol C Tables 4.2.6.8 and 6.1.1.4'
H H 0.0000 0.0000 'International Tables Vol C Tables 4.2.6.8 and 6.1.1.4'
N N 0.0061 0.0033 'International Tables Vol C Tables 4.2.6.8 and 6.1.1.4'
O O 0.0106 0.0060 'International Tables Vol C Tables 4.2.6.8 and 6.1.1.4'
Yb Yb -0.3850 5.5486 'International Tables Vol C Tables 4.2.6.8 and 6.1.1.4'

loop_
_geom_angle_atom_site_label_1
_geom_angle_atom_site_label_2
_geom_angle_atom_site_label_3
_geom_angle
_geom_angle_site_symmetry_1
_geom_angle_site_symmetry_3
_geom_angle_publ_flag
O30 Yb1 O25 132.4(7) . . ?
O30 Yb1 O31 67.0(6) . . ?
O25 Yb1 O31 73.4(6) . . ?
O30 Yb1 O13 84.5(6) . . ?
O25 Yb1 O13 82.2(6) . . ?
O31 Yb1 O13 106.3(5) . . ?
O30 Yb1 O1 117.3(7) . . ?
O25 Yb1 O1 66.8(6) . . ?
O31 Yb1 O1 67.4(6) . . ?
O13 Yb1 O1 148.9(6) . . ?
O30 Yb1 O24 81.3(7) . . ?
O25 Yb1 O24 144.5(6) . . ?
O31 Yb1 O24 122.6(6) . . ?
O13 Yb1 O24 117.2(7) . . ?
O1 Yb1 O24 89.3(7) . . ?
O30 Yb1 O22 138.9(7) . . ?
O25 Yb1 O22 79.0(7) . . ?
O31 Yb1 O22 152.1(6) . . ?
O13 Yb1 O22 73.4(6) . . ?
O1 Yb1 O22 98.1(7) . . ?
O24 Yb1 O22 78.9(7) . . ?
O30 Yb1 O23 72.2(7) . . ?
O25 Yb1 O23 138.4(6) . . ?
O31 Yb1 O23 139.0(5) . . ?
O13 Yb1 O23 65.6(6) . . ?
O1 Yb1 O23 139.5(6) . . ?
O24 Yb1 O23 51.7(7) . . ?
O22 Yb1 O23 67.3(7) . . ?
O30 Yb1 C90 76.2(7) . . ?
O25 Yb1 C90 149.4(7) . . ?
O31 Yb1 C90 136.6(7) . . ?
O13 Yb1 C90 91.8(7) . . ?
O1 Yb1 C90 113.9(7) . . ?
O24 Yb1 C90 25.4(7) . . ?
O22 Yb1 C90 70.5(8) . . ?
O23 Yb1 C90 26.3(7) . . ?
O30 Yb1 Yb2 107.7(5) . . ?
O25 Yb1 Yb2 43.9(5) . . ?
O31 Yb1 Yb2 41.3(3) . . ?
O13 Yb1 Yb2 117.5(4) . . ?
O1 Yb1 Yb2 37.6(5) . . ?
O24 Yb1 Yb2 125.1(5) . . ?
O22 Yb1 Yb2 113.1(5) . . ?
O23 Yb1 Yb2 176.9(4) . . ?
C90 Yb1 Yb2 150.6(6) . . ?
O30 Yb1 Yb9 97.9(5) . . ?
O25 Yb1 Yb9 97.7(5) . . ?
O31 Yb1 Yb9 142.5(4) . . ?
O13 Yb1 Yb9 36.3(4) . . ?
O1 Yb1 Yb9 143.3(5) . . ?
O24 Yb1 Yb9 86.1(5) . . ?
O22 Yb1 Yb9 45.3(5) . . ?
O23 Yb1 Yb9 41.0(4) . . ?
C90 Yb1 Yb9 62.8(6) . . ?
Yb2 Yb1 Yb9 141.53(5) . . ?
O1 Yb2 O2 65.2(6) . . ?
O1 Yb2 O5 128.8(6) . . ?
O2 Yb2 O5 64.5(6) . . ?
O1 Yb2 O31 68.0(6) . . ?
O2 Yb2 O31 125.7(5) . . ?
O5 Yb2 O31 158.0(5) . . ?
O1 Yb2 O26 86.0(7) . . ?
O2 Yb2 O26 85.3(7) . . ?
O5 Yb2 O26 81.0(6) . . ?
O31 Yb2 O26 117.2(6) . . ?
O1 Yb2 O32 98.2(6) . . ?
O2 Yb2 O32 67.4(6) . . ?
O5 Yb2 O32 70.8(5) . . ?
O31 Yb2 O32 94.3(5) . . ?
O26 Yb2 O32 147.0(7) . . ?
O1 Yb2 O28 146.5(6) . . ?
O2 Yb2 O28 128.6(6) . . ?
O5 Yb2 O28 77.4(5) . . ?
O31 Yb2 O28 82.1(6) . . ?
O26 Yb2 O28 122.4(7) . . ?
O32 Yb2 O28 68.4(6) . . ?
O1 Yb2 O27 134.8(6) . . ?
O2 Yb2 O27 150.4(6) . . ?
O5 Yb2 O27 89.5(6) . . ?
O31 Yb2 O27 83.6(6) . . ?
O26 Yb2 O27 76.4(7) . . ?
O32 Yb2 O27 119.0(6) . . ?
O28 Yb2 O27 50.9(6) . . ?
O1 Yb2 O25 64.5(6) . . ?
O2 Yb2 O25 111.9(6) . . ?
O5 Yb2 O25 129.2(5) . . ?
O31 Yb2 O25 68.3(5) . . ?
O26 Yb2 O25 49.0(6) . . ?
O32 Yb2 O25 158.7(6) . . ?
O28 Yb2 O25 118.8(6) . . ?
O27 Yb2 O25 72.8(6) . . ?
O1 Yb2 C94 147.0(8) . . ?
O2 Yb2 C94 147.6(8) . . ?
O5 Yb2 C94 84.1(7) . . ?
O31 Yb2 C94 81.5(7) . . ?
O26 Yb2 C94 97.8(9) . . ?
O32 Yb2 C94 96.1(9) . . ?
O28 Yb2 C94 27.8(8) . . ?
O27 Yb2 C94 23.2(8) . . ?
O25 Yb2 C94 93.5(8) . . ?
O1 Yb2 C92 78.8(8) . . ?
O2 Yb2 C92 101.7(8) . . ?
O5 Yb2 C92 102.4(7) . . ?
O31 Yb2 C92 94.5(8) . . ?
O26 Yb2 C92 22.9(7) . . ?
O32 Yb2 C92 168.7(8) . . ?
O28 Yb2 C92 119.8(8) . . ?
O27 Yb2 C92 69.0(8) . . ?
O25 Yb2 C92 26.8(7) . . ?
C94 Yb2 C92 92.1(10) . . ?
O1 Yb2 C1 20.8(6) . . ?
O2 Yb2 C1 45.5(7) . . ?
O5 Yb2 C1 108.0(6) . . ?
O31 Yb2 C1 88.4(7) . . ?
O26 Yb2 C1 79.3(10) . . ?
O32 Yb2 C1 93.1(9) . . ?
O28 Yb2 C1 158.3(10) . . ?
O27 Yb2 C1 147.3(9) . . ?
O25 Yb2 C1 74.8(8) . . ?
C94 Yb2 C1 166.8(8) . . ?
C92 Yb2 C1 80.2(11) . . ?
O5 Yb3 O3 126.7(5) . . ?
O5 Yb3 O2 64.6(5) . . ?
O3 Yb3 O2 144.0(5) . . ?
O5 Yb3 O46 72.3(6) . . ?
O3 Yb3 O46 101.4(6) . . ?
O2 Yb3 O46 114.3(6) . . ?
O5 Yb3 O32 70.9(5) . . ?
O3 Yb3 O32 84.5(5) . . ?
O2 Yb3 O32 66.4(5) . . ?
O46 Yb3 O32 137.7(6) . . ?
O5 Yb3 O34 136.3(6) . . ?
O3 Yb3 O34 73.8(6) . . ?
O2 Yb3 O34 77.9(6) . . ?
O46 Yb3 O34 148.0(6) . . ?
O32 Yb3 O34 74.1(6) . . ?
O5 Yb3 O6 65.1(5) . . ?
O3 Yb3 O6 62.4(5) . . ?
O2 Yb3 O6 122.3(5) . . ?
O46 Yb3 O6 74.1(6) . . ?
O32 Yb3 O6 72.0(5) . . ?
O34 Yb3 O6 126.1(6) . . ?
O5 Yb3 N1 103.4(6) . . ?
O3 Yb3 N1 127.2(6) . . ?
O2 Yb3 N1 68.4(6) . . ?
O46 Yb3 N1 76.8(6) . . ?
O32 Yb3 N1 131.9(6) . . ?
O34 Yb3 N1 81.3(6) . . ?
O6 Yb3 N1 150.8(6) . . ?
O5 Yb3 N2 141.2(6) . . ?
O3 Yb3 N2 69.6(6) . . ?
O2 Yb3 N2 126.1(7) . . ?
O46 Yb3 N2 69.7(7) . . ?
O32 Yb3 N2 147.1(7) . . ?
O34 Yb3 N2 79.2(7) . . ?
O6 Yb3 N2 110.7(6) . . ?
N1 Yb3 N2 60.3(7) . . ?
O5 Yb3 Yb2 38.9(3) . . ?
O3 Yb3 Yb2 124.5(3) . . ?
O2 Yb3 Yb2 38.7(4) . . ?
O46 Yb3 Yb2 110.3(5) . . ?
O32 Yb3 Yb2 41.8(4) . . ?
O34 Yb3 Yb2 97.4(4) . . ?
O6 Yb3 Yb2 83.8(4) . . ?
N1 Yb3 Yb2 104.0(5) . . ?
N2 Yb3 Yb2 164.2(6) . . ?
O5 Yb3 Yb4 92.6(4) . . ?
O3 Yb3 Yb4 35.4(4) . . ?
O2 Yb3 Yb4 126.5(3) . . ?
O46 Yb3 Yb4 101.6(5) . . ?
O32 Yb3 Yb4 60.3(4) . . ?
O34 Yb3 Yb4 92.3(5) . . ?
O6 Yb3 Yb4 34.3(3) . . ?
N1 Yb3 Yb4 162.4(5) . . ?
N2 Yb3 Yb4 102.5(6) . . ?
Yb2 Yb3 Yb4 92.99(4) . . ?
O6 Yb4 O4 130.0(5) . . ?
O6 Yb4 O36 95.9(6) . . ?
O4 Yb4 O36 73.9(6) . . ?
O6 Yb4 O7 150.4(6) . . ?
O4 Yb4 O7 64.3(5) . . ?
O36 Yb4 O7 113.7(7) . . ?
O6 Yb4 O3 65.3(6) . . ?
O4 Yb4 O3 64.8(5) . . ?
O36 Yb4 O3 75.2(6) . . ?
O7 Yb4 O3 122.4(6) . . ?
O6 Yb4 O35 78.1(6) . . ?
O4 Yb4 O35 137.1(6) . . ?
O36 Yb4 O35 142.9(7) . . ?
O7 Yb4 O35 77.1(6) . . ?
O3 Yb4 O35 130.9(7) . . ?
O6 Yb4 N3 66.9(8) . . ?
O4 Yb4 N3 138.4(8) . . ?
O36 Yb4 N3 66.0(8) . . ?
O7 Yb4 N3 122.7(8) . . ?
O3 Yb4 N3 112.9(7) . . ?
O35 Yb4 N3 78.2(8) . . ?
O6 Yb4 O33 95.8(5) . . ?
O4 Yb4 O33 69.2(5) . . ?
O36 Yb4 O33 139.8(6) . . ?
O7 Yb4 O33 62.9(5) . . ?
O3 Yb4 O33 75.3(4) . . ?
O35 Yb4 O33 77.3(6) . . ?
N3 Yb4 O33 152.5(8) . . ?
O6 Yb4 N4 122.7(7) . . ?
O4 Yb4 N4 102.6(7) . . ?
O36 Yb4 N4 76.5(7) . . ?
O7 Yb4 N4 66.1(6) . . ?
O3 Yb4 N4 151.2(6) . . ?
O35 Yb4 N4 76.5(8) . . ?
N3 Yb4 N4 58.2(8) . . ?
O33 Yb4 N4 126.4(5) . . ?
O6 Yb4 C21 110.3(6) . . ?
O4 Yb4 C21 22.4(5) . . ?
O36 Yb4 C21 61.2(6) . . ?
O7 Yb4 C21 86.7(6) . . ?
O3 Yb4 C21 45.9(6) . . ?
O35 Yb4 C21 155.2(7) . . ?
N3 Yb4 C21 126.5(8) . . ?
O33 Yb4 C21 78.7(5) . . ?
N4 Yb4 C21 114.1(7) . . ?
O6 Yb4 Yb5 133.6(4) . . ?
O4 Yb4 Yb5 37.8(3) . . ?
O36 Yb4 Yb5 110.1(5) . . ?
O7 Yb4 Yb5 37.9(4) . . ?
O3 Yb4 Yb5 84.6(3) . . ?
O35 Yb4 Yb5 99.6(5) . . ?
N3 Yb4 Yb5 159.0(7) . . ?
O33 Yb4 Yb5 40.4(4) . . ?
N4 Yb4 Yb5 100.8(5) . . ?
C21 Yb4 Yb5 57.3(4) . . ?
O6 Yb4 Yb3 38.5(4) . . ?
O4 Yb4 Yb3 94.0(4) . . ?
O36 Yb4 Yb3 100.1(5) . . ?
O7 Yb4 Yb3 130.5(4) . . ?
O3 Yb4 Yb3 34.3(4) . . ?
O35 Yb4 Yb3 97.4(5) . . ?
N3 Yb4 Yb3 103.3(7) . . ?
O33 Yb4 Yb3 67.9(3) . . ?
N4 Yb4 Yb3 161.1(5) . . ?
C21 Yb4 Yb3 78.9(5) . . ?
Yb5 Yb4 Yb3 97.77(4) . . ?
O8 Yb5 O7 63.0(5) . . ?
O8 Yb5 O4 127.8(5) . . ?
O7 Yb5 O4 64.8(5) . . ?
O8 Yb5 O9 93.9(6) . . ?
O7 Yb5 O9 88.5(6) . . ?
O4 Yb5 O9 85.3(6) . . ?
O8 Yb5 O33 87.4(5) . . ?
O7 Yb5 O33 66.8(6) . . ?
O4 Yb5 O33 71.8(5) . . ?
O9 Yb5 O33 151.6(6) . . ?
O8 Yb5 O39 141.0(6) . . ?
O7 Yb5 O39 130.6(6) . . ?
O4 Yb5 O39 77.5(6) . . ?
O9 Yb5 O39 119.9(6) . . ?
O33 Yb5 O39 72.1(6) . . ?
O8 Yb5 O37 75.5(6) . . ?
O7 Yb5 O37 132.8(6) . . ?
O4 Yb5 O37 148.5(6) . . ?
O9 Yb5 O37 117.0(6) . . ?
O33 Yb5 O37 90.8(6) . . ?
O39 Yb5 O37 72.1(7) . . ?
O8 Yb5 O38 79.6(6) . . ?
O7 Yb5 O38 134.0(6) . . ?
O4 Yb5 O38 143.6(6) . . ?
O9 Yb5 O38 67.4(6) . . ?
O33 Yb5 O38 140.2(6) . . ?
O39 Yb5 O38 95.2(6) . . ?
O37 Yb5 O38 49.6(6) . . ?
O8 Yb5 O40 142.7(6) . . ?
O7 Yb5 O40 145.9(7) . . ?
O4 Yb5 O40 86.0(6) . . ?
O9 Yb5 O40 71.1(7) . . ?
O33 Yb5 O40 122.1(6) . . ?
O39 Yb5 O40 50.8(7) . . ?
O37 Yb5 O40 81.3(7) . . ?
O38 Yb5 O40 63.2(6) . . ?
O8 Yb5 C98 152.5(9) . . ?
O7 Yb5 C98 144.4(9) . . ?
O4 Yb5 C98 79.7(9) . . ?
O9 Yb5 C98 89.4(12) . . ?
O33 Yb5 C98 102.4(13) . . ?
O39 Yb5 C98 31.3(12) . . ?
O37 Yb5 C98 78.7(9) . . ?
O38 Yb5 C98 76.6(11) . . ?
O40 Yb5 C98 19.7(11) . . ?
O8 Yb5 C100 76.4(6) . . ?
O7 Yb5 C100 139.4(6) . . ?
O4 Yb5 C100 155.8(6) . . ?
O9 Yb5 C100 93.4(8) . . ?
O33 Yb5 C100 114.4(8) . . ?
O39 Yb5 C100 82.3(6) . . ?
O37 Yb5 C100 23.6(7) . . ?
O38 Yb5 C100 26.0(7) . . ?
O40 Yb5 C100 70.8(7) . . ?
C98 Yb5 C100 76.2(10) . . ?
O8 Yb5 Yb4 96.1(4) . . ?
O7 Yb5 Yb4 39.2(4) . . ?
O4 Yb5 Yb4 37.0(4) . . ?
O9 Yb5 Yb4 107.6(4) . . ?
O33 Yb5 Yb4 44.2(4) . . ?
O39 Yb5 Yb4 91.7(4) . . ?
O37 Yb5 Yb4 135.0(4) . . ?
O38 Yb5 Yb4 172.9(4) . . ?
O40 Yb5 Yb4 120.8(4) . . ?
C98 Yb5 Yb4 108.9(10) . . ?
C100 Yb5 Yb4 158.3(7) . . ?
O43 Yb6 O38 130.4(7) . . ?
O43 Yb6 O9 88.9(7) . . ?
O38 Yb6 O9 70.7(7) . . ?
O43 Yb6 O10 82.4(8) . . ?
O38 Yb6 O10 123.6(7) . . ?
O9 Yb6 O10 65.0(6) . . ?
O43 Yb6 O16 79.3(7) . . ?
O38 Yb6 O16 148.1(6) . . ?
O9 Yb6 O16 128.9(6) . . ?
O10 Yb6 O16 64.2(6) . . ?
O43 Yb6 O42 119.0(8) . . ?
O38 Yb6 O42 79.9(7) . . ?
O9 Yb6 O42 148.8(7) . . ?
O10 Yb6 O42 128.2(7) . . ?
O16 Yb6 O42 73.8(7) . . ?
O43 Yb6 O45 143.8(8) . . ?
O38 Yb6 O45 84.5(6) . . ?
O9 Yb6 O45 95.8(6) . . ?
O10 Yb6 O45 67.6(7) . . ?
O16 Yb6 O45 69.9(6) . . ?
O42 Yb6 O45 70.4(7) . . ?
O43 Yb6 O41 72.8(9) . . ?
O38 Yb6 O41 93.1(8) . . ?
O9 Yb6 O41 138.7(7) . . ?
O10 Yb6 O41 143.3(8) . . ?
O16 Yb6 O41 84.6(7) . . ?
O42 Yb6 O41 51.3(8) . . ?
O45 Yb6 O41 121.0(7) . . ?
O43 Yb6 O40 68.3(8) . . ?
O38 Yb6 O40 62.2(6) . . ?
O9 Yb6 O40 68.4(6) . . ?
O10 Yb6 O40 124.6(6) . . ?
O16 Yb6 O40 143.5(6) . . ?
O42 Yb6 O40 107.2(7) . . ?
O45 Yb6 O40 146.1(6) . . ?
O41 Yb6 O40 70.4(7) . . ?
O43 Yb6 C102 97.0(11) . . ?
O38 Yb6 C102 84.5(9) . . ?
O9 Yb6 C102 151.5(9) . . ?
O10 Yb6 C102 143.4(9) . . ?
O16 Yb6 C102 79.6(9) . . ?
O42 Yb6 C102 25.4(9) . . ?
O45 Yb6 C102 95.7(10) . . ?
O41 Yb6 C102 26.0(9) . . ?
O40 Yb6 C102 87.8(10) . . ?
O43 Yb6 Yb7 101.3(6) . . ?
O38 Yb6 Yb7 125.4(4) . . ?
O9 Yb6 Yb7 97.8(4) . . ?
O10 Yb6 Yb7 37.8(4) . . ?
O16 Yb6 Yb7 38.9(4) . . ?
O42 Yb6 Yb7 90.4(6) . . ?
O45 Yb6 Yb7 42.5(4) . . ?
O41 Yb6 Yb7 121.6(6) . . ?
O40 Yb6 Yb7 162.2(5) . . ?
C102 Yb6 Yb7 108.2(8) . . ?
O43 Yb6 Yb5 98.3(6) . . ?
O38 Yb6 Yb5 40.0(5) . . ?
O9 Yb6 Yb5 37.5(4) . . ?
O10 Yb6 Yb5 102.3(5) . . ?
O16 Yb6 Yb5 166.4(5) . . ?
O42 Yb6 Yb5 118.3(6) . . ?
O45 Yb6 Yb5 107.2(4) . . ?
O41 Yb6 Yb5 107.6(6) . . ?
O40 Yb6 Yb5 42.5(4) . . ?
C102 Yb6 Yb5 114.0(8) . . ?
Yb7 Yb6 Yb5 130.44(5) . . ?
O43 Yb6 H43A 19.2 . . ?
O38 Yb6 H43A 143.0 . . ?
O9 Yb6 H43A 84.0 . . ?
O10 Yb6 H43A 63.5 . . ?
O16 Yb6 H43A 68.9 . . ?
O42 Yb6 H43A 127.0 . . ?
O45 Yb6 H43A 125.7 . . ?
O41 Yb6 H43A 88.3 . . ?
O40 Yb6 H43A 83.8 . . ?
C102 Yb6 H43A 109.8 . . ?
Yb7 Yb6 H43A 83.6 . . ?
Yb5 Yb6 H43A 104.7 . . ?
O11 Yb7 O10 146.4(7) . . ?
O11 Yb7 O16 127.3(6) . . ?
O10 Yb7 O16 64.6(7) . . ?
O11 Yb7 O48 104.8(8) . . ?
O10 Yb7 O48 108.8(8) . . ?
O16 Yb7 O48 74.2(8) . . ?
O11 Yb7 O15 64.0(6) . . ?
O10 Yb7 O15 124.6(7) . . ?
O16 Yb7 O15 64.7(6) . . ?
O48 Yb7 O15 76.9(8) . . ?
O11 Yb7 O44 72.0(6) . . ?
O10 Yb7 O44 79.9(6) . . ?
O16 Yb7 O44 135.9(7) . . ?
O48 Yb7 O44 145.5(8) . . ?
O15 Yb7 O44 126.5(6) . . ?
O11 Yb7 O45 87.1(6) . . ?
O10 Yb7 O45 67.3(6) . . ?
O16 Yb7 O45 69.0(6) . . ?
O48 Yb7 O45 140.6(7) . . ?
O15 Yb7 O45 75.1(6) . . ?
O44 Yb7 O45 73.9(6) . . ?
O11 Yb7 N5 126.6(8) . . ?
O10 Yb7 N5 66.9(8) . . ?
O16 Yb7 N5 102.9(8) . . ?
O48 Yb7 N5 69.4(9) . . ?
O15 Yb7 N5 146.2(8) . . ?
O44 Yb7 N5 84.9(8) . . ?
O45 Yb7 N5 132.1(7) . . ?
O11 Yb7 N6 68.1(7) . . ?
O10 Yb7 N6 123.1(7) . . ?
O16 Yb7 N6 144.5(7) . . ?
O48 Yb7 N6 70.6(9) . . ?
O15 Yb7 N6 110.9(7) . . ?
O44 Yb7 N6 76.8(7) . . ?
O45 Yb7 N6 146.2(7) . . ?
N5 Yb7 N6 59.9(8) . . ?
O11 Yb7 C112 110.3(7) . . ?
O10 Yb7 C112 85.7(8) . . ?
O16 Yb7 C112 21.2(7) . . ?
O48 Yb7 C112 63.6(9) . . ?
O15 Yb7 C112 46.2(7) . . ?
O44 Yb7 C112 150.6(8) . . ?
O45 Yb7 C112 77.0(7) . . ?
N5 Yb7 C112 112.7(9) . . ?
N6 Yb7 C112 132.1(8) . . ?
O11 Yb7 Yb6 127.3(4) . . ?
O10 Yb7 Yb6 38.4(5) . . ?
O16 Yb7 Yb6 38.7(5) . . ?
O48 Yb7 Yb6 110.1(6) . . ?
O15 Yb7 Yb6 86.9(5) . . ?
O44 Yb7 Yb6 97.3(5) . . ?
O45 Yb7 Yb6 41.6(4) . . ?
N5 Yb7 Yb6 102.4(6) . . ?
N6 Yb7 Yb6 161.4(6) . . ?
C112 Yb7 Yb6 57.2(6) . . ?
O11 Yb7 Yb8 35.1(5) . 2_666 ?
O10 Yb7 Yb8 133.0(5) . 2_666 ?
O16 Yb7 Yb8 92.6(4) . 2_666 ?
O48 Yb7 Yb8 102.7(6) . 2_666 ?
O15 Yb7 Yb8 33.8(4) . 2_666 ?
O44 Yb7 Yb8 93.4(4) . 2_666 ?
O45 Yb7 Yb8 66.2(4) . 2_666 ?
N5 Yb7 Yb8 159.4(6) . 2_666 ?
N6 Yb7 Yb8 99.7(6) . 2_666 ?
C112 Yb7 Yb8 77.9(6) . 2_666 ?
Yb6 Yb7 Yb8 98.18(5) . 2_666 ?
O15 Yb8 O17 129.8(7) 2_666 . ?
O15 Yb8 O11 64.9(7) 2_666 2_666 ?
O17 Yb8 O11 65.6(6) . 2_666 ?
O15 Yb8 O47 88.7(6) 2_666 . ?
O17 Yb8 O47 70.7(6) . . ?
O11 Yb8 O47 74.0(6) 2_666 . ?
O15 Yb8 O14 146.9(6) 2_666 . ?
O17 Yb8 O14 62.5(6) . . ?
O11 Yb8 O14 121.6(6) 2_666 . ?
O47 Yb8 O14 65.4(6) . . ?
O15 Yb8 O12 73.8(7) 2_666 . ?
O17 Yb8 O12 137.4(7) . . ?
O11 Yb8 O12 128.7(6) 2_666 . ?
O47 Yb8 O12 76.0(7) . . ?
O14 Yb8 O12 79.9(6) . . ?
O15 Yb8 N8 123.0(7) 2_666 . ?
O17 Yb8 N8 104.7(7) . . ?
O11 Yb8 N8 152.5(6) 2_666 . ?
O47 Yb8 N8 129.0(6) . . ?
O14 Yb8 N8 68.1(6) . . ?
O12 Yb8 N8 76.5(7) . . ?
O15 Yb8 N7 69.2(8) 2_666 . ?
O17 Yb8 N7 138.5(7) . . ?
O11 Yb8 N7 111.0(8) 2_666 . ?
O47 Yb8 N7 150.5(7) . . ?
O14 Yb8 N7 125.1(8) . . ?
O12 Yb8 N7 79.1(8) . . ?
N8 Yb8 N7 57.9(8) . . ?
O15 Yb8 O18 100.0(7) 2_666 . ?
O17 Yb8 O18 72.0(6) . . ?
O11 Yb8 O18 72.6(7) 2_666 . ?
O47 Yb8 O18 137.6(7) . . ?
O14 Yb8 O18 112.9(7) . . ?
O12 Yb8 O18 146.3(7) . . ?
N8 Yb8 O18 79.9(7) . . ?
N7 Yb8 O18 68.1(8) . . ?
O15 Yb8 Yb9 128.9(5) 2_666 . ?
O17 Yb8 Yb9 37.9(4) . . ?
O11 Yb8 Yb9 84.6(4) 2_666 . ?
O47 Yb8 Yb9 42.1(4) . . ?
O14 Yb8 Yb9 37.3(4) . . ?
O12 Yb8 Yb9 99.7(5) . . ?
N8 Yb8 Yb9 103.3(5) . . ?
N7 Yb8 Yb9 161.1(6) . . ?
O18 Yb8 Yb9 109.0(5) . . ?
O15 Yb8 Yb7 35.8(5) 2_666 2_666 ?
O17 Yb8 Yb7 94.9(5) . 2_666 ?
O11 Yb8 Yb7 34.1(4) 2_666 2_666 ?
O47 Yb8 Yb7 66.3(4) . 2_666 ?
O14 Yb8 Yb7 131.1(4) . 2_666 ?
O12 Yb8 Yb7 95.4(5) . 2_666 ?
N8 Yb8 Yb7 158.3(5) . 2_666 ?
N7 Yb8 Yb7 101.0(6) . 2_666 ?
O18 Yb8 Yb7 97.7(5) . 2_666 ?
Yb9 Yb8 Yb7 97.91(4) . 2_666 ?
O14 Yb9 O13 66.2(6) . . ?
O14 Yb9 O17 65.0(7) . . ?
O13 Yb9 O17 131.0(6) . . ?
O14 Yb9 O21 84.5(6) . . ?
O13 Yb9 O21 96.3(6) . . ?
O17 Yb9 O21 83.8(7) . . ?
O14 Yb9 O23 132.7(7) . . ?
O13 Yb9 O23 67.9(6) . . ?
O17 Yb9 O23 156.1(6) . . ?
O21 Yb9 O23 111.1(7) . . ?
O14 Yb9 O19 130.2(6) . . ?
O13 Yb9 O19 134.7(6) . . ?
O17 Yb9 O19 77.7(7) . . ?
O21 Yb9 O19 124.3(7) . . ?
O23 Yb9 O19 78.4(7) . . ?
O14 Yb9 O47 66.2(5) . . ?
O13 Yb9 O47 86.9(5) . . ?
O17 Yb9 O47 69.5(6) . . ?
O21 Yb9 O47 146.4(7) . . ?
O23 Yb9 O47 101.1(6) . . ?
O19 Yb9 O47 70.5(6) . . ?
O14 Yb9 O20 148.9(7) . . ?
O13 Yb9 O20 139.8(6) . . ?
O17 Yb9 O20 88.2(7) . . ?
O21 Yb9 O20 76.8(7) . . ?
O23 Yb9 O20 77.8(7) . . ?
O19 Yb9 O20 50.9(6) . . ?
O47 Yb9 O20 120.7(6) . . ?
O14 Yb9 O22 108.2(6) . . ?
O13 Yb9 O22 70.7(6) . . ?
O17 Yb9 O22 130.4(6) . . ?
O21 Yb9 O22 47.0(7) . . ?
O23 Yb9 O22 65.2(6) . . ?
O19 Yb9 O22 121.2(7) . . ?
O47 Yb9 O22 156.7(6) . . ?
O20 Yb9 O22 76.5(6) . . ?
O14 Yb9 C88 145.3(8) . . ?
O13 Yb9 C88 146.4(8) . . ?
O17 Yb9 C88 80.8(8) . . ?
O21 Yb9 C88 98.4(9) . . ?
O23 Yb9 C88 78.6(8) . . ?
O19 Yb9 C88 27.2(8) . . ?
O47 Yb9 C88 97.0(8) . . ?
O20 Yb9 C88 23.8(8) . . ?
O22 Yb9 C88 98.3(9) . . ?
O14 Yb9 C104 101.7(7) . . ?
O13 Yb9 C104 86.8(8) . . ?
O17 Yb9 C104 107.4(8) . . ?
O21 Yb9 C104 25.0(8) . . ?
O23 Yb9 C104 86.1(8) . . ?
O19 Yb9 C104 120.9(8) . . ?
O47 Yb9 C104 167.8(7) . . ?
O20 Yb9 C104 70.2(8) . . ?
O22 Yb9 C104 23.0(7) . . ?
C88 Yb9 C104 94.0(10) . . ?
O14 Yb9 Yb8 40.2(4) . . ?
O13 Yb9 Yb8 97.2(4) . . ?
O17 Yb9 Yb8 38.2(5) . . ?
O21 Yb9 Yb8 106.3(5) . . ?
O23 Yb9 Yb8 140.9(4) . . ?
O19 Yb9 Yb8 90.2(5) . . ?
O47 Yb9 Yb8 40.4(4) . . ?
O20 Yb9 Yb8 122.8(5) . . ?
O22 Yb9 Yb8 146.1(5) . . ?
C88 Yb9 Yb8 107.3(7) . . ?
C104 Yb9 Yb8 130.5(6) . . ?
C7 N1 C8 106(2) . . ?
C7 N1 Yb3 127.8(19) . . ?
C8 N1 Yb3 124.5(18) . . ?
C16 N2 C13 119(2) . . ?
C16 N2 Yb3 128.3(18) . . ?
C13 N2 Yb3 111.7(17) . . ?
C29 N3 C30 118(3) . . ?
C29 N3 Yb4 125(2) . . ?
C30 N3 Yb4 116(2) . . ?
C38 N4 C35 120(2) . . ?
C38 N4 Yb4 126.3(18) . . ?
C35 N4 Yb4 113.9(17) . . ?
C51 N5 C52 114(3) . . ?
C51 N5 Yb7 131(2) . . ?
C52 N5 Yb7 114(2) . . ?
C60 N6 C57 125(3) . . ?
C60 N6 Yb7 126(3) . . ?
C57 N6 Yb7 109(2) . . ?
C81 N7 C78 113(3) . . ?
C81 N7 Yb8 128(2) . . ?
C78 N7 Yb8 117(2) . . ?
C72 N8 C73 112(2) . . ?
C72 N8 Yb8 125.0(15) . . ?
C73 N8 Yb8 121.9(16) . . ?
C1 O1 Yb2 113(2) . . ?
C1 O1 Yb1 137(2) . . ?
Yb2 O1 Yb1 102.7(7) . . ?
C6 O2 Yb2 120.7(15) . . ?
C6 O2 Yb3 136.7(15) . . ?
Yb2 O2 Yb3 102.0(7) . . ?
C22 O3 Yb3 131.2(15) . . ?
C22 O3 Yb4 117.0(15) . . ?
Yb3 O3 Yb4 110.3(6) . . ?
C21 O4 Yb4 114.6(14) . . ?
C21 O4 Yb5 127.5(14) . . ?
Yb4 O4 Yb5 105.2(6) . . ?
C23 O5 Yb3 119.5(15) . . ?
C23 O5 Yb2 119.4(14) . . ?
Yb3 O5 Yb2 102.9(5) . . ?
C28 O6 Yb4 137.2(17) . . ?
C28 O6 Yb3 110.5(17) . . ?
Yb4 O6 Yb3 107.2(6) . . ?
C44 O7 Yb5 121.6(15) . . ?
C44 O7 Yb4 132.2(17) . . ?
Yb5 O7 Yb4 102.8(6) . . ?
C43 O8 Yb5 119.6(16) . . ?
C45 O9 Yb6 117.8(15) . . ?
C45 O9 Yb5 134.1(15) . . ?
Yb6 O9 Yb5 105.7(7) . . ?
C50 O10 Yb7 142.3(17) . . ?
C50 O10 Yb6 112.9(16) . . ?
Yb7 O10 Yb6 103.8(7) . . ?
C66 O11 Yb7 136.7(16) . . ?
C66 O11 Yb8 111.7(16) . 2_666 ?
Yb7 O11 Yb8 110.8(7) . 2_666 ?
C113 O12 Yb8 152(3) . . ?
C113 O12 H12H 109.5 . . ?
Yb8 O12 H12H 90.0 . . ?
C67 O13 Yb9 117.8(17) . . ?
C67 O13 Yb1 124.9(16) . . ?
Yb9 O13 Yb1 106.0(6) . . ?
C122 O14 Yb9 123.8(16) . . ?
C122 O14 Yb8 123.3(14) . . ?
Yb9 O14 Yb8 102.4(6) . . ?
C123 O15 Yb8 131.0(18) . 2_666 ?
C123 O15 Yb7 116.9(17) . . ?
Yb8 O15 Yb7 110.4(7) 2_666 . ?
C112 O16 Yb6 131(2) . . ?
C112 O16 Yb7 113.1(16) . . ?
Yb6 O16 Yb7 102.4(7) . . ?
C65 O17 Yb9 125.0(16) . . ?
C65 O17 Yb8 117.3(16) . . ?
Yb9 O17 Yb8 103.9(7) . . ?
C125 O18 Yb8 175(3) . . ?
C125 O18 H18A 109.5 . . ?
Yb8 O18 H18A 72.0 . . ?
C88 O19 Yb9 92.2(16) . . ?
C88 O20 Yb9 94.8(18) . . ?
C104 O21 Yb9 103.4(17) . . ?
C104 O22 Yb1 160(2) . . ?
C104 O22 Yb9 94.2(19) . . ?
Yb1 O22 Yb9 93.8(6) . . ?
C90 O23 Yb9 138.1(17) . . ?
C90 O23 Yb1 92.1(15) . . ?
Yb9 O23 Yb1 96.5(6) . . ?
C90 O24 Yb1 99.1(17) . . ?
C92 O25 Yb1 156.5(19) . . ?
C92 O25 Yb2 91.0(15) . . ?
Yb1 O25 Yb2 97.0(6) . . ?
C92 O26 Yb2 99.2(19) . . ?
C94 O27 Yb2 95(2) . . ?
C94 O28 Yb2 90.5(17) . . ?
C120 O30 Yb1 124.4(14) . . ?
C120 O30 H30A 117.8 . . ?
Yb1 O30 H30A 117.8 . . ?
C119 O31 Yb1 117.4(14) . . ?
C119 O31 Yb2 142.6(16) . . ?
Yb1 O31 Yb2 98.7(5) . . ?
C96 O32 Yb2 129.1(16) . . ?
C96 O32 Yb3 127.9(15) . . ?
Yb2 O32 Yb3 95.7(6) . . ?
C96 O33 Yb5 138.2(15) . . ?
C96 O33 Yb4 125.5(14) . . ?
Yb5 O33 Yb4 95.3(6) . . ?
C110 O34 Yb3 134(3) . . ?
C110 O34 H34C 109.5 . . ?
Yb3 O34 H34C 111.4 . . ?
Yb4 O35 H35B 111.7 . . ?
Yb4 O35 H35A 108.2 . . ?
H35B O35 H35A 110.2 . . ?
C121 O36 Yb4 153(3) . . ?
C121 O36 H36D 109.4 . . ?
Yb4 O36 H36D 73.2 . . ?
C100 O37 Yb5 98(2) . . ?
C100 O38 Yb6 147.6(17) . . ?
C100 O38 Yb5 96.1(15) . . ?
Yb6 O38 Yb5 102.9(7) . . ?
C98 O39 Yb5 82(2) . . ?
C98 O40 Yb5 85(4) . . ?
C98 O40 Yb6 170(3) . . ?
Yb5 O40 Yb6 91.1(6) . . ?
C102 O41 Yb6 92(2) . . ?
C102 O42 Yb6 96(2) . . ?
C106 O43 Yb6 142(3) . . ?
C106 O43 H43A 120.3 . . ?
Yb6 O43 H43A 94.2 . . ?
C107 O44 Yb7 134(2) . . ?
C107 O44 H44A 109.5 . . ?
Yb7 O44 H44A 101.1 . . ?
C86 O45 Yb6 137.6(16) . . ?
C86 O45 Yb7 125.9(14) . . ?
Yb6 O45 Yb7 95.9(6) . . ?
Yb3 O46 H46D 110.7 . . ?
Yb3 O46 H46A 109.6 . . ?
H46D O46 H46A 110.2 . . ?
C86 O47 Yb8 137.6(14) 2_666 . ?
C86 O47 Yb9 124.1(14) 2_666 . ?
Yb8 O47 Yb9 97.5(6) . . ?
C109 O48 Yb7 130(4) . . ?
C109 O48 H48B 109.5 . . ?
Yb7 O48 H48B 102.8 . . ?
O1 C1 C2 125(3) . . ?
O1 C1 C6 135(4) . . ?
C2 C1 C6 100(3) . . ?
O1 C1 Yb2 46(2) . . ?
C2 C1 Yb2 162(3) . . ?
C6 C1 Yb2 90(2) . . ?
C1 C2 C3 130(4) . . ?
C1 C2 H2A 115.0 . . ?
C3 C2 H2A 115.0 . . ?
C4 C3 C2 109(5) . . ?
C4 C3 H3A 125.3 . . ?
C2 C3 H3A 125.3 . . ?
C5 C4 C3 119(5) . . ?
C5 C4 H4A 120.4 . . ?
C3 C4 H4A 120.4 . . ?
C4 C5 C7 124(3) . . ?
C4 C5 C6 116(3) . . ?
C7 C5 C6 120(3) . . ?
O2 C6 C5 124(2) . . ?
O2 C6 C1 101(2) . . ?
C5 C6 C1 135(3) . . ?
N1 C7 C5 133(3) . . ?
N1 C7 C8 37.6(16) . . ?
C5 C7 C8 171(3) . . ?
N1 C7 H7A 113.4 . . ?
C5 C7 H7A 113.4 . . ?
C8 C7 H7A 75.8 . . ?
N1 C8 C9 130(3) . . ?
N1 C8 C13 112(2) . . ?
C9 C8 C13 112(2) . . ?
N1 C8 C7 35.9(15) . . ?
C9 C8 C7 107(2) . . ?
C13 C8 C7 141(2) . . ?
C10 C9 C8 121(2) . . ?
C10 C9 H9A 119.4 . . ?
C8 C9 H9A 119.4 . . ?
C11 C10 C9 123(2) . . ?
C11 C10 C14 123(2) . . ?
C9 C10 C14 114(2) . . ?
C12 C11 C10 116(2) . . ?
C12 C11 C15 126(3) . . ?
C10 C11 C15 118(2) . . ?
C11 C12 C13 127(3) . . ?
C11 C12 H12A 116.7 . . ?
C13 C12 H12A 116.7 . . ?
C12 C13 N2 123(2) . . ?
C12 C13 C8 118(2) . . ?
N2 C13 C8 118(2) . . ?
C10 C14 H14A 109.5 . . ?
C10 C14 H14B 109.5 . . ?
H14A C14 H14B 109.5 . . ?
C10 C14 H14C 109.5 . . ?
H14A C14 H14C 109.5 . . ?
H14B C14 H14C 109.5 . . ?
C11 C15 H15A 109.5 . . ?
C11 C15 H15B 109.5 . . ?
H15A C15 H15B 109.5 . . ?
C11 C15 H15C 109.5 . . ?
H15A C15 H15C 109.5 . . ?
H15B C15 H15C 109.5 . . ?
N2 C16 C17 133(3) . . ?
N2 C16 H16A 113.5 . . ?
C17 C16 H16A 113.5 . . ?
C18 C17 C16 122(3) . . ?
C18 C17 C22 118(2) . . ?
C16 C17 C22 119(2) . . ?
C17 C18 C19 124(3) . . ?
C17 C18 H18B 117.9 . . ?
C19 C18 H18B 117.9 . . ?
C18 C19 C20 120(3) . . ?
C18 C19 H19A 120.2 . . ?
C20 C19 H19A 120.2 . . ?
C21 C20 C19 116(3) . . ?
C21 C20 H20A 122.1 . . ?
C19 C20 H20A 122.1 . . ?
O4 C21 C20 117(2) . . ?
O4 C21 C22 120(2) . . ?
C20 C21 C22 122(2) . . ?
O4 C21 Yb4 43.0(11) . . ?
C20 C21 Yb4 152.2(18) . . ?
C22 C21 Yb4 83.3(16) . . ?
O3 C22 C21 113(2) . . ?
O3 C22 C17 127(2) . . ?
C21 C22 C17 119(2) . . ?
C24 C23 C28 126(3) . . ?
C24 C23 O5 119(3) . . ?
C28 C23 O5 114(3) . . ?
C25 C24 C23 118(3) . . ?
C24 C25 C26 118(4) . . ?
C24 C25 H25A 120.9 . . ?
C26 C25 H25A 120.9 . . ?
C27 C26 C25 126(3) . . ?
C27 C26 H26A 116.8 . . ?
C25 C26 H26A 116.8 . . ?
C29 C27 C26 124(3) . . ?
C29 C27 C28 123(3) . . ?
C26 C27 C28 113(3) . . ?
O6 C28 C23 124(3) . . ?
O6 C28 C27 118(3) . . ?
C23 C28 C27 118(3) . . ?
C27 C29 N3 133(3) . . ?
C27 C29 H29A 113.7 . . ?
N3 C29 H29A 113.7 . . ?
C31 C30 C35 123(2) . . ?
C31 C30 N3 123(2) . . ?
C35 C30 N3 114(2) . . ?
C30 C31 C32 114(3) . . ?
C30 C31 H31A 122.9 . . ?
C32 C31 H31A 122.9 . . ?
C33 C32 C31 118(3) . . ?
C33 C32 C36 130(3) . . ?
C31 C32 C36 111(3) . . ?
C34 C33 C32 125(3) . . ?
C34 C33 C37 111(3) . . ?
C32 C33 C37 115(4) . . ?
C33 C34 C35 115(3) . . ?
C33 C34 H34A 122.3 . . ?
C35 C34 H34A 122.3 . . ?
N4 C35 C34 122(2) . . ?
N4 C35 C30 117(3) . . ?
C34 C35 C30 120(2) . . ?
C32 C36 H36A 109.5 . . ?
C32 C36 H36B 109.5 . . ?
H36A C36 H36B 109.5 . . ?
C32 C36 H36C 109.5 . . ?
H36A C36 H36C 109.5 . . ?
H36B C36 H36C 109.5 . . ?
C33 C37 H37A 109.5 . . ?
C33 C37 H37B 109.4 . . ?
H37A C37 H37B 109.5 . . ?
C33 C37 H37C 109.5 . . ?
H37A C37 H37C 109.5 . . ?
H37B C37 H37C 109.5 . . ?
N4 C38 C39 127(3) . . ?
N4 C38 H38A 116.4 . . ?
C39 C38 H38A 116.4 . . ?
C44 C39 C38 129(3) . . ?
C44 C39 C40 123(2) . . ?
C38 C39 C40 108(2) . . ?
C39 C40 C41 109(3) . . ?
C39 C40 H40A 125.7 . . ?
C41 C40 H40A 125.7 . . ?
C42 C41 C40 128(3) . . ?
C42 C41 H41A 116.2 . . ?
C40 C41 H41A 116.2 . . ?
C41 C42 C43 118(3) . . ?
C41 C42 H42A 120.8 . . ?
C43 C42 H42A 120.8 . . ?
O8 C43 C44 121(2) . . ?
O8 C43 C42 125(3) . . ?
C44 C43 C42 114(3) . . ?
C39 C44 C43 128(2) . . ?
C39 C44 O7 121(2) . . ?
C43 C44 O7 111(2) . . ?
C46 C45 O9 123(2) . . ?
C46 C45 C50 123(2) . . ?
O9 C45 C50 114(2) . . ?
C45 C46 C47 121(3) . . ?
C45 C46 H46B 119.5 . . ?
C47 C46 H46B 119.5 . . ?
C46 C47 C48 125(3) . . ?
C46 C47 H47A 117.4 . . ?
C48 C47 H47A 117.4 . . ?
C49 C48 C47 112(3) . . ?
C49 C48 H48A 123.9 . . ?
C47 C48 H48A 123.8 . . ?
C51 C49 C48 114(3) . . ?
C51 C49 C50 129(2) . . ?
C48 C49 C50 117(2) . . ?
O10 C50 C45 122(2) . . ?
O10 C50 C49 116(2) . . ?
C45 C50 C49 122(2) . . ?
N5 C51 C49 125(3) . . ?
N5 C51 H51A 117.7 . . ?
C49 C51 H51A 117.7 . . ?
C57 C52 C53 126(3) . . ?
C57 C52 N5 114(3) . . ?
C53 C52 N5 117(3) . . ?
C54 C53 C52 120(4) . . ?
C54 C53 H53A 119.9 . . ?
C52 C53 H53A 119.9 . . ?
C53 C54 C55 111(4) . . ?
C53 C54 C58 113(3) . . ?
C55 C54 C58 136(5) . . ?
C56 C55 C54 132(4) . . ?
C56 C55 C59 99(3) . . ?
C54 C55 C59 127(5) . . ?
C55 C56 C57 112(4) . . ?
C55 C56 H56A 123.8 . . ?
C57 C56 H56A 123.8 . . ?
N6 C57 C52 122(3) . . ?
N6 C57 C56 122(3) . . ?
C52 C57 C56 115(3) . . ?
C54 C58 H58A 109.5 . . ?
C54 C58 H58B 109.5 . . ?
H58A C58 H58B 109.5 . . ?
C54 C58 H58C 109.5 . . ?
H58A C58 H58C 109.5 . . ?
H58B C58 H58C 109.5 . . ?
C55 C59 H59C 109.5 . . ?
C55 C59 H59A 109.5 . . ?
H59C C59 H59A 109.5 . . ?
C55 C59 H59B 109.5 . . ?
H59C C59 H59B 109.5 . . ?
H59A C59 H59B 109.5 . . ?
N6 C60 C61 131(4) . . ?
N6 C60 H60A 114.6 . . ?
C61 C60 H60A 114.6 . . ?
C60 C61 C62 115(3) . . ?
C60 C61 C66 127(3) . . ?
C62 C61 C66 117(3) . . ?
C61 C62 C63 121(3) . . ?
C61 C62 H62A 119.7 . . ?
C63 C62 H62A 119.7 . . ?
C62 C63 C64 120(3) . 2_666 ?
C62 C63 H63A 120.0 . . ?
C64 C63 H63A 120.0 2_666 . ?
C65 C64 C63 118(3) . 2_666 ?
C65 C64 H64A 120.8 . . ?
C63 C64 H64A 120.8 2_666 . ?
O17 C65 C66 117(2) . 2_666 ?
O17 C65 C64 123(3) . . ?
C66 C65 C64 120(3) 2_666 . ?
C65 C66 O11 118(3) 2_666 . ?
C65 C66 C61 123(3) 2_666 . ?
O11 C66 C61 119(3) . . ?
C122 C67 O13 118(3) . . ?
C122 C67 C68 124(3) . . ?
O13 C67 C68 118(3) . . ?
C69 C68 C67 113(3) . . ?
C69 C68 H68A 123.7 . . ?
C67 C68 H68A 123.7 . . ?
C70 C69 C68 121(3) . . ?
C70 C69 H69A 119.5 . . ?
C68 C69 H69A 119.5 . . ?
C69 C70 C71 119(3) . . ?
C69 C70 H70A 120.5 . . ?
C71 C70 H70A 120.5 . . ?
C122 C71 C72 127(2) . . ?
C122 C71 C70 122(3) . . ?
C72 C71 C70 111(3) . . ?
N8 C72 C71 122(2) . . ?
N8 C72 H72A 119.2 . . ?
C71 C72 H72A 119.2 . . ?
C74 C73 C78 130(3) . . ?
C74 C73 N8 124(3) . . ?
C78 C73 N8 105(2) . . ?
C73 C74 C75 118(3) . . ?
C73 C74 H74A 121.1 . . ?
C75 C74 H74A 121.1 . . ?
C74 C75 C76 118(3) . . ?
C74 C75 C80 122(4) . . ?
C76 C75 C80 119(4) . . ?
C75 C76 C77 123(3) . . ?
C75 C76 C79 111(3) . . ?
C77 C76 C79 121(3) . . ?
C76 C77 C78 112(4) . . ?
C76 C77 H77A 124.0 . . ?
C78 C77 H77A 124.0 . . ?
N7 C78 C73 120(3) . . ?
N7 C78 C77 124(3) . . ?
C73 C78 C77 116(3) . . ?
C76 C79 H79A 109.5 . . ?
C76 C79 H79B 109.5 . . ?
H79A C79 H79B 109.5 . . ?
C76 C79 H79C 109.5 . . ?
H79A C79 H79C 109.5 . . ?
H79B C79 H79C 109.5 . . ?
C75 C80 H80A 109.5 . . ?
C75 C80 H80B 109.5 . . ?
H80A C80 H80B 109.5 . . ?
C75 C80 H80C 109.5 . . ?
H80A C80 H80C 109.5 . . ?
H80B C80 H80C 109.5 . . ?
N7 C81 C82 125(3) . . ?
N7 C81 H81A 117.3 . . ?
C82 C81 H81A 117.3 . . ?
C123 C82 C83 124(3) 2_666 . ?
C123 C82 C81 120(3) 2_666 . ?
C83 C82 C81 114(3) . . ?
C84 C83 C82 111(4) . . ?
C84 C83 H83A 124.6 . . ?
C82 C83 H83A 124.6 . . ?
C83 C84 C111 116(4) . 2_666 ?
C83 C84 H84A 122.0 . . ?
C111 C84 H84A 122.0 2_666 . ?
C86 C85 H85A 109.5 . . ?
C86 C85 H85B 109.5 . . ?
H85A C85 H85B 109.5 . . ?
C86 C85 H85C 109.5 . . ?
H85A C85 H85C 109.5 . . ?
H85B C85 H85C 109.5 . . ?
O45 C86 O47 119(2) . 2_666 ?
O45 C86 C85 120(2) . . ?
O47 C86 C85 121(2) 2_666 . ?
C88 C87 H87A 109.5 . . ?
C88 C87 H87B 109.5 . . ?
H87A C87 H87B 109.5 . . ?
C88 C87 H87C 109.5 . . ?
H87A C87 H87C 109.5 . . ?
H87B C87 H87C 109.5 . . ?
O20 C88 O19 122(3) . . ?
O20 C88 C87 122(3) . . ?
O19 C88 C87 117(3) . . ?
O20 C88 Yb9 61.5(15) . . ?
O19 C88 Yb9 60.6(14) . . ?
C87 C88 Yb9 172(2) . . ?
C90 C89 H89A 109.5 . . ?
C90 C89 H89B 109.5 . . ?
H89A C89 H89B 109.5 . . ?
C90 C89 H89C 109.5 . . ?
H89A C89 H89C 109.5 . . ?
H89B C89 H89C 109.5 . . ?
O24 C90 O23 117(2) . . ?
O24 C90 C89 128(3) . . ?
O23 C90 C89 115(3) . . ?
O24 C90 Yb1 55.4(14) . . ?
O23 C90 Yb1 61.6(13) . . ?
C89 C90 Yb1 173(2) . . ?
C92 C91 H91A 109.5 . . ?
C92 C91 H91B 109.5 . . ?
H91A C91 H91B 109.5 . . ?
C92 C91 H91C 109.5 . . ?
H91A C91 H91C 109.5 . . ?
H91B C91 H91C 109.5 . . ?
O26 C92 O25 118(3) . . ?
O26 C92 C91 123(3) . . ?
O25 C92 C91 120(3) . . ?
O26 C92 Yb2 57.9(16) . . ?
O25 C92 Yb2 62.2(13) . . ?
C91 C92 Yb2 167(2) . . ?
C94 C93 H93A 109.5 . . ?
C94 C93 H93B 109.5 . . ?
H93A C93 H93B 109.5 . . ?
C94 C93 H93C 109.5 . . ?
H93A C93 H93C 109.5 . . ?
H93B C93 H93C 109.5 . . ?
O27 C94 O28 123(3) . . ?
O27 C94 C93 117(3) . . ?
O28 C94 C93 117(3) . . ?
O27 C94 Yb2 61.5(18) . . ?
O28 C94 Yb2 61.7(15) . . ?
C93 C94 Yb2 164(2) . . ?
C96 C95 H95A 109.5 . . ?
C96 C95 H95B 109.5 . . ?
H95A C95 H95B 109.5 . . ?
C96 C95 H95C 109.5 . . ?
H95A C95 H95C 109.5 . . ?
H95B C95 H95C 109.5 . . ?
O32 C96 O33 115(2) . . ?
O32 C96 C95 126(2) . . ?
O33 C96 C95 119(2) . . ?
C98 C97 H97A 109.5 . . ?
C98 C97 H97B 109.5 . . ?
H97A C97 H97B 109.5 . . ?
C98 C97 H97C 109.5 . . ?
H97A C97 H97C 109.5 . . ?
H97B C97 H97C 109.5 . . ?
O40 C98 O39 141(5) . . ?
O40 C98 C97 112(5) . . ?
O39 C98 C97 107(4) . . ?
O40 C98 Yb5 75(4) . . ?
O39 C98 Yb5 66.5(19) . . ?
C97 C98 Yb5 169(4) . . ?
C100 C99 H99A 109.5 . . ?
C100 C99 H99B 109.5 . . ?
H99A C99 H99B 109.5 . . ?
C100 C99 H99C 109.5 . . ?
H99A C99 H99C 109.5 . . ?
H99B C99 H99C 109.5 . . ?
O37 C100 O38 116(2) . . ?
O37 C100 C99 123(3) . . ?
O38 C100 C99 120(3) . . ?
O37 C100 Yb5 57.9(16) . . ?
O38 C100 Yb5 57.9(12) . . ?
C99 C100 Yb5 170(2) . . ?
C102 C101 H10A 109.5 . . ?
C102 C101 H10B 109.5 . . ?
H10A C101 H10B 109.5 . . ?
C102 C101 H10C 109.5 . . ?
H10A C101 H10C 109.5 . . ?
H10B C101 H10C 109.5 . . ?
O42 C102 O41 121(4) . . ?
O42 C102 C101 131(4) . . ?
O41 C102 C101 109(4) . . ?
O42 C102 Yb6 58.5(19) . . ?
O41 C102 Yb6 62(2) . . ?
C101 C102 Yb6 169(4) . . ?
C104 C103 H10D 109.5 . . ?
C104 C103 H10E 109.5 . . ?
H10D C103 H10E 109.5 . . ?
C104 C103 H10F 109.5 . . ?
H10D C103 H10F 109.5 . . ?
H10E C103 H10F 109.5 . . ?
O22 C104 O21 111(3) . . ?
O22 C104 C103 119(3) . . ?
O21 C104 C103 126(3) . . ?
O22 C104 Yb9 62.8(16) . . ?
O21 C104 Yb9 51.6(13) . . ?
C103 C104 Yb9 176(3) . . ?
C106 C105 H10G 109.4 . . ?
C106 C105 H10H 109.5 . . ?
H10G C105 H10H 109.5 . . ?
C106 C105 H10I 109.5 . . ?
H10G C105 H10I 109.5 . . ?
H10H C105 H10I 109.5 . . ?
O43 C106 C105 100(2) . . ?
O43 C106 H10R 111.8 . . ?
C105 C106 H10R 111.9 . . ?
O43 C106 H10J 111.8 . . ?
C105 C106 H10J 111.9 . . ?
H10R C106 H10J 109.6 . . ?
O44 C107 H10K 109.5 . . ?
O44 C107 H10L 109.5 . . ?
H10K C107 H10L 109.5 . . ?
O44 C107 H10M 109.5 . . ?
H10K C107 H10M 109.5 . . ?
H10L C107 H10M 109.5 . . ?
C109 C108 H10N 109.5 . . ?
C109 C108 H10O 109.5 . . ?
H10N C108 H10O 109.5 . . ?
C109 C108 H10P 109.4 . . ?
H10N C108 H10P 109.5 . . ?
H10O C108 H10P 109.5 . . ?
O48 C109 C108 106(6) . . ?
O48 C109 H10S 110.4 . . ?
C108 C109 H10S 110.5 . . ?
O48 C109 H10Q 110.5 . . ?
C108 C109 H10Q 110.4 . . ?
H10S C109 H10Q 108.6 . . ?
O34 C110 H11A 109.5 . . ?
O34 C110 H11B 109.5 . . ?
H11A C110 H11B 109.5 . . ?
O34 C110 H11C 109.5 . . ?
H11A C110 H11C 109.5 . . ?
H11B C110 H11C 109.5 . . ?
C112 C111 C84 124(3) . 2_666 ?
C112 C111 H11D 118.0 . . ?
C84 C111 H11D 118.0 2_666 . ?
O16 C112 C111 121(3) . . ?
O16 C112 C123 124(2) . . ?
C111 C112 C123 114(3) . . ?
O16 C112 Yb7 45.7(13) . . ?
C111 C112 Yb7 162(3) . . ?
C123 C112 Yb7 82.3(16) . . ?
O12 C113 C115 169(6) . . ?
O12 C113 H11E 93.4 . . ?
C115 C113 H11E 93.4 . . ?
O12 C113 H11G 93.4 . . ?
C115 C113 H11G 93.4 . . ?
H11E C113 H11G 103.0 . . ?
O29 C114 C124 130(3) . . ?
O29 C114 H11H 114.9 . . ?
C124 C114 H11H 114.9 . . ?
C113 C115 H11I 109.5 . . ?
C113 C115 H11J 109.5 . . ?
H11I C115 H11J 109.5 . . ?
C113 C115 H11K 109.5 . . ?
H11I C115 H11K 109.5 . . ?
H11J C115 H11K 109.5 . . ?
C124 C116 C117 113(3) . . ?
C124 C116 H11L 123.5 . . ?
C117 C116 H11L 123.5 . . ?
C118 C117 C116 127(3) . . ?
C118 C117 H11M 116.5 . . ?
C116 C117 H11M 116.5 . . ?
C117 C118 C119 121(3) . . ?
C117 C118 H11N 119.7 . . ?
C119 C118 H11N 119.7 . . ?
O31 C119 C118 125(2) . . ?
O31 C119 C120 122(2) . . ?
C118 C119 C120 113(2) . . ?
O30 C120 C124 129.6(19) . . ?
O30 C120 C119 109(2) . . ?
C124 C120 C119 121(2) . . ?
O36 C121 H12B 109.5 . . ?
O36 C121 H12C 109.4 . . ?
H12B C121 H12C 109.5 . . ?
O36 C121 H12D 109.5 . . ?
H12B C121 H12D 109.5 . . ?
H12C C121 H12D 109.5 . . ?
C71 C122 O14 126(2) . . ?
C71 C122 C67 121(2) . . ?
O14 C122 C67 113(2) . . ?
O15 C123 C82 129(3) . 2_666 ?
O15 C123 C112 112(2) . . ?
C82 C123 C112 119(3) 2_666 . ?
C116 C124 C120 125(2) . . ?
C116 C124 C114 123(3) . . ?
C120 C124 C114 112(2) . . ?
O18 C125 H12E 109.5 . . ?
O18 C125 H12F 109.5 . . ?
H12E C125 H12F 109.5 . . ?
O18 C125 H12G 109.5 . . ?
H12E C125 H12G 109.5 . . ?
H12F C125 H12G 109.5 . . ?
O1W C1W H1WD 109.3 . . ?
O1W C1W H1WA 109.5 . . ?
H1WD C1W H1WA 109.5 . . ?
O1W C1W H1WB 109.6 . . ?
H1WD C1W H1WB 109.5 . . ?
H1WA C1W H1WB 109.5 . . ?
C1W O1W H2WC 109.3 . . ?

loop_
_geom_bond_atom_site_label_1
_geom_bond_atom_site_label_2
_geom_bond_distance
_geom_bond_site_symmetry_2
_geom_bond_publ_flag
Yb1 O30 2.285(17) . ?
Yb1 O25 2.360(16) . ?
Yb1 O31 2.419(18) . ?
Yb1 O13 2.426(16) . ?
Yb1 O1 2.433(17) . ?
Yb1 O24 2.46(2) . ?
Yb1 O22 2.51(2) . ?
Yb1 O23 2.59(2) . ?
Yb1 C90 2.95(3) . ?
Yb1 Yb2 3.720(2) . ?
Yb1 Yb9 3.816(2) . ?
Yb2 O1 2.328(19) . ?
Yb2 O2 2.426(16) . ?
Yb2 O5 2.448(14) . ?
Yb2 O31 2.483(15) . ?
Yb2 O26 2.52(2) . ?
Yb2 O32 2.545(18) . ?
Yb2 O28 2.570(19) . ?
Yb2 O27 2.58(2) . ?
Yb2 O25 2.600(18) . ?
Yb2 C94 2.92(3) . ?
Yb2 C92 2.94(3) . ?
Yb2 C1 2.96(5) . ?
Yb3 O5 2.407(15) . ?
Yb3 O3 2.423(17) . ?
Yb3 O2 2.46(2) . ?
Yb3 O46 2.495(17) . ?
Yb3 O32 2.576(18) . ?
Yb3 O34 2.59(2) . ?
Yb3 O6 2.629(17) . ?
Yb3 N1 2.64(2) . ?
Yb3 N2 2.67(2) . ?
Yb3 Yb4 4.031(2) . ?
Yb4 O6 2.375(16) . ?
Yb4 O4 2.393(16) . ?
Yb4 O36 2.440(19) . ?
Yb4 O7 2.488(16) . ?
Yb4 O3 2.488(15) . ?
Yb4 O35 2.51(2) . ?
Yb4 N3 2.65(3) . ?
Yb4 O33 2.687(17) . ?
Yb4 N4 2.75(2) . ?
Yb4 C21 3.19(2) . ?
Yb4 Yb5 3.8354(19) . ?
Yb5 O8 2.415(18) . ?
Yb5 O7 2.418(19) . ?
Yb5 O4 2.435(14) . ?
Yb5 O9 2.474(18) . ?
Yb5 O33 2.498(17) . ?
Yb5 O39 2.52(2) . ?
Yb5 O37 2.59(3) . ?
Yb5 O38 2.579(19) . ?
Yb5 O40 2.64(2) . ?
Yb5 C98 2.72(5) . ?
Yb5 C100 3.03(2) . ?
Yb6 O43 2.39(2) . ?
Yb6 O38 2.42(2) . ?
Yb6 O9 2.429(18) . ?
Yb6 O10 2.44(2) . ?
Yb6 O16 2.44(2) . ?
Yb6 O42 2.50(2) . ?
Yb6 O45 2.549(16) . ?
Yb6 O41 2.59(3) . ?
Yb6 O40 2.83(2) . ?
Yb6 C102 2.92(4) . ?
Yb6 Yb7 3.820(2) . ?
Yb6 H43A 2.5928 . ?
Yb7 O11 2.404(18) . ?
Yb7 O10 2.41(2) . ?
Yb7 O16 2.456(18) . ?
Yb7 O48 2.48(3) . ?
Yb7 O15 2.50(2) . ?
Yb7 O44 2.575(19) . ?
Yb7 O45 2.595(19) . ?
Yb7 N5 2.72(3) . ?
Yb7 N6 2.77(3) . ?
Yb7 C112 3.16(3) . ?
Yb7 Yb8 4.008(2) 2_666 ?
Yb8 O15 2.380(19) 2_666 ?
Yb8 O17 2.410(19) . ?
Yb8 O11 2.466(19) 2_666 ?
Yb8 O47 2.471(17) . ?
Yb8 O14 2.502(17) . ?
Yb8 O12 2.55(2) . ?
Yb8 N8 2.60(2) . ?
Yb8 N7 2.63(3) . ?
Yb8 O18 2.63(2) . ?
Yb8 Yb9 3.784(2) . ?
Yb8 Yb7 4.008(2) 2_666 ?
Yb9 O14 2.350(18) . ?
Yb9 O13 2.352(16) . ?
Yb9 O17 2.394(18) . ?
Yb9 O21 2.455(19) . ?
Yb9 O23 2.519(19) . ?
Yb9 O19 2.529(19) . ?
Yb9 O47 2.561(17) . ?
Yb9 O20 2.56(2) . ?
Yb9 O22 2.72(2) . ?
Yb9 C88 2.90(3) . ?
Yb9 C104 3.05(3) . ?
N1 C7 1.24(4) . ?
N1 C8 1.29(3) . ?
N2 C16 1.24(3) . ?
N2 C13 1.44(3) . ?
N3 C29 1.37(4) . ?
N3 C30 1.41(4) . ?
N4 C38 1.27(3) . ?
N4 C35 1.38(3) . ?
N5 C51 1.32(4) . ?
N5 C52 1.45(4) . ?
N6 C60 1.30(5) . ?
N6 C57 1.34(4) . ?
N7 C81 1.35(4) . ?
N7 C78 1.36(4) . ?
N8 C72 1.442(10) . ?
N8 C73 1.450(10) . ?
O1 C1 1.14(4) . ?
O2 C6 1.31(3) . ?
O3 C22 1.36(3) . ?
O4 C21 1.34(3) . ?
O5 C23 1.40(3) . ?
O6 C28 1.32(4) . ?
O7 C44 1.38(3) . ?
O8 C43 1.29(3) . ?
O9 C45 1.35(3) . ?
O10 C50 1.34(3) . ?
O11 C66 1.44(3) . ?
O11 Yb8 2.466(19) 2_666 ?
O12 C113 1.54(3) . ?
O12 H12H 0.8200 . ?
O13 C67 1.40(3) . ?
O14 C122 1.32(3) . ?
O15 C123 1.30(3) . ?
O15 Yb8 2.380(19) 2_666 ?
O16 C112 1.24(3) . ?
O17 C65 1.33(3) . ?
O18 C125 1.60(3) . ?
O18 H18A 0.8200 . ?
O19 C88 1.33(4) . ?
O20 C88 1.17(4) . ?
O21 C104 1.32(4) . ?
O22 C104 1.20(4) . ?
O23 C90 1.31(3) . ?
O24 C90 1.28(3) . ?
O25 C92 1.33(3) . ?
O26 C92 1.16(3) . ?
O27 C94 1.15(4) . ?
O28 C94 1.36(4) . ?
O29 C114 1.16(3) . ?
O30 C120 1.40(3) . ?
O30 H30A 0.9300 . ?
O31 C119 1.28(3) . ?
O32 C96 1.29(3) . ?
O33 C96 1.30(3) . ?
O34 C110 1.54(3) . ?
O34 H34C 0.8200 . ?
O35 H35B 0.8559 . ?
O35 H35A 0.8227 . ?
O36 C121 1.22(6) . ?
O36 H36D 0.8200 . ?
O37 C100 1.23(3) . ?
O38 C100 1.33(4) . ?
O39 C98 1.42(5) . ?
O40 C98 0.92(5) . ?
O41 C102 1.28(4) . ?
O42 C102 1.26(4) . ?
O43 C106 1.51(3) . ?
O43 H43A 0.8553 . ?
O44 C107 1.58(5) . ?
O44 H44A 0.8200 . ?
O45 C86 1.27(3) . ?
O46 H46D 0.8554 . ?
O46 H46A 0.8233 . ?
O47 C86 1.32(3) 2_666 ?
O48 C109 1.32(8) . ?
O48 H48B 0.8200 . ?
C1 C2 1.45(6) . ?
C1 C6 1.453(10) . ?
C2 C3 1.50(6) . ?
C2 H2A 0.9300 . ?
C3 C4 1.454(10) . ?
C3 H3A 0.9300 . ?
C4 C5 1.41(7) . ?
C4 H4A 0.9300 . ?
C5 C7 1.42(4) . ?
C5 C6 1.42(2) . ?
C7 C8 2.02(4) . ?
C7 H7A 0.9300 . ?
C8 C9 1.46(4) . ?
C8 C13 1.48(2) . ?
C9 C10 1.41(3) . ?
C9 H9A 0.9300 . ?
C10 C11 1.40(4) . ?
C10 C14 1.57(2) . ?
C11 C12 1.31(4) . ?
C11 C15 1.57(2) . ?
C12 C13 1.42(3) . ?
C12 H12A 0.9300 . ?
C14 H14A 0.9600 . ?
C14 H14B 0.9600 . ?
C14 H14C 0.9600 . ?
C15 H15A 0.9600 . ?
C15 H15B 0.9600 . ?
C15 H15C 0.9600 . ?
C16 C17 1.43(2) . ?
C16 H16A 0.9300 . ?
C17 C18 1.35(4) . ?
C17 C22 1.43(4) . ?
C18 C19 1.37(5) . ?
C18 H18B 0.9300 . ?
C19 C20 1.47(3) . ?
C19 H19A 0.9300 . ?
C20 C21 1.41(4) . ?
C20 H20A 0.9300 . ?
C21 C22 1.41(4) . ?
C23 C24 1.39(4) . ?
C23 C28 1.39(4) . ?
C24 C25 1.32(5) . ?
C25 C26 1.443(10) . ?
C25 H25A 0.9300 . ?
C26 C27 1.42(4) . ?
C26 H26A 0.9300 . ?
C27 C29 1.29(4) . ?
C27 C28 1.47(4) . ?
C29 H29A 0.9300 . ?
C30 C31 1.41(4) . ?
C30 C35 1.42(2) . ?
C31 C32 1.450(10) . ?
C31 H31A 0.9300 . ?
C32 C33 1.42(3) . ?
C32 C36 1.51(3) . ?
C33 C34 1.33(4) . ?
C33 C37 1.47(3) . ?
C34 C35 1.39(4) . ?
C34 H34A 0.9300 . ?
C36 H36A 0.9600 . ?
C36 H36B 0.9600 . ?
C36 H36C 0.9600 . ?
C37 H37A 0.9600 . ?
C37 H37B 0.9600 . ?
C37 H37C 0.9600 . ?
C38 C39 1.445(10) . ?
C38 H38A 0.9300 . ?
C39 C44 1.26(4) . ?
C39 C40 1.450(10) . ?
C40 C41 1.46(3) . ?
C40 H40A 0.9300 . ?
C41 C42 1.32(5) . ?
C41 H41A 0.9300 . ?
C42 C43 1.448(10) . ?
C42 H42A 0.9300 . ?
C43 C44 1.37(4) . ?
C45 C46 1.27(3) . ?
C45 C50 1.35(3) . ?
C46 C47 1.30(5) . ?
C46 H46B 0.9300 . ?
C47 C48 1.51(5) . ?
C47 H47A 0.9300 . ?
C48 C49 1.449(10) . ?
C48 H48A 0.9300 . ?
C49 C51 1.38(4) . ?
C49 C50 1.46(4) . ?
C51 H51A 0.9300 . ?
C52 C57 1.41(5) . ?
C52 C53 1.38(4) . ?
C53 C54 1.35(6) . ?
C53 H53A 0.9300 . ?
C54 C55 1.453(10) . ?
C54 C58 1.59(2) . ?
C55 C56 1.33(5) . ?
C55 C59 1.54(3) . ?
C56 C57 1.47(3) . ?
C56 H56A 0.9300 . ?
C58 H58A 0.9600 . ?
C58 H58B 0.9600 . ?
C58 H58C 0.9600 . ?
C59 H59C 0.9600 . ?
C59 H59A 0.9600 . ?
C59 H59B 0.9600 . ?
C60 C61 1.34(5) . ?
C60 H60A 0.9300 . ?
C61 C62 1.39(4) . ?
C61 C66 1.44(4) . ?
C62 C63 1.41(3) . ?
C62 H62A 0.9300 . ?
C63 C64 1.44(5) 2_666 ?
C63 H63A 0.9300 . ?
C64 C65 1.41(2) . ?
C64 C63 1.44(5) 2_666 ?
C64 H64A 0.9300 . ?
C65 C66 1.37(4) 2_666 ?
C66 C65 1.37(4) 2_666 ?
C67 C122 1.39(4) . ?
C67 C68 1.50(4) . ?
C68 C69 1.48(4) . ?
C68 H68A 0.9300 . ?
C69 C70 1.40(5) . ?
C69 H69A 0.9300 . ?
C70 C71 1.48(3) . ?
C70 H70A 0.9300 . ?
C71 C122 1.31(4) . ?
C71 C72 1.44(2) . ?
C72 H72A 0.9300 . ?
C73 C74 1.25(4) . ?
C73 C78 1.45(4) . ?
C74 C75 1.38(5) . ?
C74 H74A 0.9300 . ?
C75 C76 1.44(5) . ?
C75 C80 1.58(3) . ?
C76 C77 1.44(5) . ?
C76 C79 1.48(3) . ?
C77 C78 1.47(5) . ?
C77 H77A 0.9300 . ?
C79 H79A 0.9600 . ?
C79 H79B 0.9600 . ?
C79 H79C 0.9600 . ?
C80 H80A 0.9600 . ?
C80 H80B 0.9600 . ?
C80 H80C 0.9600 . ?
C81 C82 1.49(2) . ?
C81 H81A 0.9300 . ?
C82 C123 1.40(4) 2_666 ?
C82 C83 1.45(3) . ?
C83 C84 1.42(3) . ?
C83 H83A 0.9300 . ?
C84 C111 1.49(5) 2_666 ?
C84 H84A 0.9300 . ?
C85 C86 1.56(4) . ?
C85 H85A 0.9600 . ?
C85 H85B 0.9600 . ?
C85 H85C 0.9600 . ?
C86 O47 1.32(3) 2_666 ?
C87 C88 1.53(3) . ?
C87 H87A 0.9600 . ?
C87 H87B 0.9600 . ?
C87 H87C 0.9600 . ?
C89 C90 1.48(2) . ?
C89 H89A 0.9600 . ?
C89 H89B 0.9600 . ?
C89 H89C 0.9600 . ?
C91 C92 1.57(3) . ?
C91 H91A 0.9600 . ?
C91 H91B 0.9600 . ?
C91 H91C 0.9600 . ?
C93 C94 1.45(5) . ?
C93 H93A 0.9600 . ?
C93 H93B 0.9600 . ?
C93 H93C 0.9600 . ?
C95 C96 1.49(3) . ?
C95 H95A 0.9600 . ?
C95 H95B 0.9600 . ?
C95 H95C 0.9600 . ?
C97 C98 1.47(6) . ?
C97 H97A 0.9600 . ?
C97 H97B 0.9600 . ?
C97 H97C 0.9600 . ?
C99 C100 1.47(2) . ?
C99 H99A 0.9600 . ?
C99 H99B 0.9600 . ?
C99 H99C 0.9600 . ?
C101 C102 1.55(3) . ?
C101 H10A 0.9600 . ?
C101 H10B 0.9600 . ?
C101 H10C 0.9600 . ?
C103 C104 1.56(3) . ?
C103 H10D 0.9600 . ?
C103 H10E 0.9600 . ?
C103 H10F 0.9600 . ?
C105 C106 1.56(3) . ?
C105 H10G 0.9600 . ?
C105 H10H 0.9600 . ?
C105 H10I 0.9600 . ?
C106 H10R 0.9700 . ?
C106 H10J 0.9700 . ?
C107 H10K 0.9600 . ?
C107 H10L 0.9600 . ?
C107 H10M 0.9600 . ?
C108 C109 1.59(3) . ?
C108 H10N 0.9600 . ?
C108 H10O 0.9600 . ?
C108 H10P 0.9600 . ?
C109 H10S 0.9700 . ?
C109 H10Q 0.9700 . ?
C110 H11A 0.9600 . ?
C110 H11B 0.9600 . ?
C110 H11C 0.9600 . ?
C111 C112 1.40(3) . ?
C111 C84 1.49(5) 2_666 ?
C111 H11D 0.9300 . ?
C112 C123 1.47(4) . ?
C113 C115 1.56(3) . ?
C113 H11E 0.9700 . ?
C113 H11G 0.9700 . ?
C114 C124 1.45(2) . ?
C114 H11H 0.9300 . ?
C115 H11I 0.9600 . ?
C115 H11J 0.9600 . ?
C115 H11K 0.9600 . ?
C116 C124 1.30(5) . ?
C116 C117 1.45(3) . ?
C116 H11L 0.9300 . ?
C117 C118 1.33(4) . ?
C117 H11M 0.9300 . ?
C118 C119 1.450(10) . ?
C118 H11N 0.9300 . ?
C119 C120 1.451(10) . ?
C120 C124 1.45(4) . ?
C121 H12B 0.9600 . ?
C121 H12C 0.9600 . ?
C121 H12D 0.9600 . ?
C123 C82 1.40(4) 2_666 ?
C125 H12E 0.9600 . ?
C125 H12F 0.9600 . ?
C125 H12G 0.9600 . ?
C1W O1W 1.455(10) . ?
C1W H1WD 0.9600 . ?
C1W H1WA 0.9600 . ?
C1W H1WB 0.9600 . ?
O1W H2WC 0.8200 . ?
